data_4348044
loop_
_publ_author_name
'Axelson, Jordan C.'
'Gonzalez, Miguel I.'
'Meihaus, Katie R.'
'Chang, Christopher J.'
'Long, Jeffrey R.'

_publ_section_title
;
 Synthesis and Characterization of a Tetrapodal NO4(4-) Ligand and Its
 Transition Metal Complexes.
;
_journal_issue 15
_journal_name_full 'Inorganic chemistry'
_journal_page_first 7527
_journal_page_last 7534
_journal_paper_doi 10.1021/acs.inorgchem.6b00908
_journal_volume 55
_journal_year 2016
_chemical_formula_moiety 'C13 H11 N O9 Zn, 2(C36 H30 N P2), 24(H2 O)'
_chemical_formula_sum 'C85 H119 N3 O33 P4 Zn'
_chemical_formula_weight 1900.15
_space_group_crystal_system triclinic
_space_group_IT_number 2
_space_group_name_Hall '-P 1'
_space_group_name_H-M_alt 'P -1'
_atom_sites_solution_hydrogens geom
_atom_sites_solution_primary direct
_audit_creation_date 2016-04-06
_audit_creation_method
;
Olex2 1.2
(compiled 2016.02.16 svn.r3265 for OlexSys, GUI svn.r5155)
;
_cell_angle_alpha 91.799(5)
_cell_angle_beta 101.041(4)
_cell_angle_gamma 93.168(5)
_cell_formula_units_Z 4
_cell_length_a 14.7541(10)
_cell_length_b 23.2242(17)
_cell_length_c 31.783(2)
_cell_measurement_reflns_used 9897
_cell_measurement_temperature 100(2)
_cell_measurement_theta_max 26.328
_cell_measurement_theta_min 2.432
_cell_volume 10662.8(13)
_computing_cell_refinement 'SAINT v8.34A (Bruker, 2013)'
_computing_data_collection 'Bruker APEX2'
_computing_data_reduction 'SAINT v8.34A (Bruker, 2013)'
_computing_molecular_graphics 'Olex2 (Dolomanov et al., 2009)'
_computing_publication_material 'Olex2 (Dolomanov et al., 2009)'
_computing_structure_refinement 'ShelXL (Sheldrick, 2015)'
_computing_structure_solution 'ShelXT (Sheldrick, 2015)'
_diffrn_ambient_temperature 100(2)
_diffrn_detector_area_resol_mean 10.42
_diffrn_measured_fraction_theta_full 0.985
_diffrn_measured_fraction_theta_max 0.985
_diffrn_measurement_device_type 'Bruker PHOTON100 CMOS'
_diffrn_measurement_method '\f and \w scans'
_diffrn_radiation_monochromator 'channel-cut Si(111) crystal'
_diffrn_radiation_type synchrotron
_diffrn_radiation_wavelength 0.8856
_diffrn_reflns_av_R_equivalents 0.0779
_diffrn_reflns_av_unetI/netI 0.0867
_diffrn_reflns_Laue_measured_fraction_full 0.985
_diffrn_reflns_Laue_measured_fraction_max 0.985
_diffrn_reflns_limit_h_max 14
_diffrn_reflns_limit_h_min -14
_diffrn_reflns_limit_k_max 23
_diffrn_reflns_limit_k_min -23
_diffrn_reflns_limit_l_max 31
_diffrn_reflns_limit_l_min -31
_diffrn_reflns_number 77147
_diffrn_reflns_point_group_measured_fraction_full 0.985
_diffrn_reflns_point_group_measured_fraction_max 0.985
_diffrn_reflns_theta_full 26.410
_diffrn_reflns_theta_max 26.410
_diffrn_reflns_theta_min 2.134
_diffrn_source 'Advanced Light Source station 11.3.1'
_diffrn_standards_number 0
_exptl_absorpt_coefficient_mu 0.651
_exptl_absorpt_correction_T_max 0.987
_exptl_absorpt_correction_T_min 0.692
_exptl_absorpt_correction_type multi-scan
_exptl_absorpt_process_details
;
SADABS-2014/5 (Bruker,2014) was used for absorption correction.
wR2(int) was 0.1137 before and 0.0758 after correction.
The Ratio of minimum to maximum transmission is 0.7009.
The \l/2 correction factor is Not present.
;
_exptl_crystal_colour colorless
_exptl_crystal_colour_primary colorless
_exptl_crystal_density_diffrn 1.155
_exptl_crystal_density_method 'not measured'
_exptl_crystal_description plate
_exptl_crystal_F_000 3832
_exptl_crystal_size_max 0.1
_exptl_crystal_size_mid 0.07
_exptl_crystal_size_min 0.02
_refine_diff_density_max 2.209
_refine_diff_density_min -1.241
_refine_diff_density_rms 0.134
_refine_ls_extinction_method none
_refine_ls_goodness_of_fit_ref 1.051
_refine_ls_hydrogen_treatment constr
_refine_ls_matrix_type full
_refine_ls_number_parameters 2273
_refine_ls_number_reflns 22298
_refine_ls_number_restraints 1806
_refine_ls_restrained_S_all 1.015
_refine_ls_R_factor_all 0.1708
_refine_ls_R_factor_gt 0.1406
_refine_ls_shift/su_max 0.001
_refine_ls_shift/su_mean 0.000
_refine_ls_structure_factor_coef Fsqd
_refine_ls_weighting_details 'w=1/[\s^2^(Fo^2^)+(0.1146P)^2^+267.6203P] where P=(Fo^2^+2Fc^2^)/3'
_refine_ls_weighting_scheme calc
_refine_ls_wR_factor_gt 0.3514
_refine_ls_wR_factor_ref 0.3697
_reflns_Friedel_coverage 0.000
_reflns_number_gt 16189
_reflns_number_total 22298
_reflns_threshold_expression 'I > 2\s(I)'
_cod_data_source_file JA019S_sq.cif
_cod_data_source_block ja019s_sq
_cod_depositor_comments
;

2020-05-08
Z value and formula fixed to values more according to usual
chemical conventions.                 miguel
;
_cod_original_formula_sum 'C170 H238 N6 O66 P8 Zn2'
_cod_original_formula_weight 3800.30
_cod_original_formula_moiety '2(C13 H11 N O9 Zn), 4(C36 H30 N P2), 48(H2 O)'
_cod_original_formula_units_Z 2
_cod_original_cell_volume 10662.6(13)
_cod_database_code 4348044
_shelx_space_group_comment
;
The symmetry employed for this shelxl refinement is uniquely defined
by the following loop, which should always be used as a source of
symmetry information in preference to the above space-group names.
They are only intended as comments.
;
_shelx_estimated_absorpt_t_max 0.987
_shelx_estimated_absorpt_t_min 0.938
_olex2_refinement_description
;
1. Fixed Uiso
 At 1.2 times of:
  All C(H) groups
 At 1.5 times of:
  All C(H,H,H) groups
2. Uiso/Uaniso restraints and constraints
N6 \\sim P7 \\sim P8: within 2A with sigma of 0.01 and sigma for terminal atoms
of 0.02
C80 \\sim C75 \\sim C76 \\sim C77 \\sim C78 \\sim C79: within 2A with sigma of
0.02 and sigma for terminal atoms of 0.04
3. Rigid body (RIGU) restrains
 Zn1, O4, O9, O2, O6, O1, O8, O3, C6, O7, O5, N1, C11, C3, C7, C1, C2, C4, C10,
  H10, C8, H8, C9, H9, C12, C5, H5A, H5B, H5C, C13, H13A, H13B, H13C
 with sigma for 1-2 distances of 0.004 and sigma for 1-3 distances of 0.004
 N2, Zn2, O11, O10, O13, O12, O18, C20, C24, C15, C14, C17, C16, C21, C19, C25,
  C23, O15, O14, O17, O16, H21, C22, C18, C26, H23, H22, H18A, H18B, H18C, H26A,
  H26B, H26C
 with sigma for 1-2 distances of 0.004 and sigma for 1-3 distances of 0.004
 C106, N5, P5, C99, C111, C105, P6, C100, C104, C112, C116, C110, C129, C117,
 C123, H100, C101, C103, H104, H112, C113, H116, C115, H106, C107, C109, H110,
 C130, C134, C118, C122, C124, C128, H101, C102, H103, C114, H113, H115, C108,
 H107, H109, C131, H130, H134, C133, H118, C119, C121, H122, H124, C125, H128,
 C127, H102, H114, H108, H131, C132, H133, H119, C120, H121, C126, H125, H127,
 H132, H120, H126
 with sigma for 1-2 distances of 0.004 and sigma for 1-3 distances of 0.004
 P7, P8, N6, C165, C159, C153, C170, C166, C160, C164, C154, C158, C135, C147,
 C141, H170, C169, H166, C167, H160, C161, H164, C163, H154, C155, H158, C157,
 C136, C140, C152, C148, C142, C146, C168, H169, H167, H161, C162, H163, H155,
 C156, H157, H136, C137, H140, C139, H152, C151, H148, C149, C143, H142, H146,
 C145, H168, H162, H156, H137, C138, H139, C150, H151, H149, H143, C144, H145,
 H138, H150, H144
 with sigma for 1-2 distances of 0.004 and sigma for 1-3 distances of 0.004
 P4, P3, N4, C69, C75, C63, C74, C70, C80, C76, C68, C64, C93, C81, C87, H74,
 C73, C71, H70, H80, C79, C77, H76, H68, C67, H64, C65, C98, C94, C86, C82, C88,
  C92, C72, H73, H71, C78, H79, H77, H67, C66, H65, H98, C97, C95, H94, H86,
 C85, H82, C83, C89, H88, C91, H92, H72, H78, H66, H97, C96, H95, H85, C84, H83,
  H89, C90, H91, H96, H84, H90
 with sigma for 1-2 distances of 0.004 and sigma for 1-3 distances of 0.004
 C33, P2, N3, C45, C57, C51, P1, C50, C46, C62, C58, C56, C52, C27, C39, H50,
 C49, C47, H46, H62, C61, H58, C59, H56, C55, C53, H52, C28, C32, C34, C38, C44,
  C40, H49, C48, H47, C60, H61, H59, C54, H55, H53, H28, C29, H32, C31, H34,
 C35, H38, C37, H44, C43, C41, H40, H48, H60, H54, H29, C30, H31, C36, H35, H37,
  C42, H43, H41, H30, H36, H42
 with sigma for 1-2 distances of 0.004 and sigma for 1-3 distances of 0.004
4.a Aromatic/amide H refined with riding coordinates:
 C50(H50), C124(H124), C98(H98), C136(H136), C86(H86), C108(H108), C126(H126),
 C152(H152), C100(H100), C109(H109), C54(H54), C170(H170), C72(H72), C101(H101),
  C112(H112), C154(H154), C49(H49), C137(H137), C106(H106), C158(H158),
 C68(H68), C103(H103), C64(H64), C104(H104), C116(H116), C36(H36), C166(H166),
 C131(H131), C130(H130), C62(H62), C82(H82), C110(H110), C125(H125), C34(H34),
 C118(H118), C85(H85), C134(H134), C140(H140), C80(H80), C168(H168), C155(H155),
  C121(H121), C160(H160), C122(H122), C156(H156), C71(H71), C157(H157),
 C74(H74), C56(H56), C139(H139), C73(H73), C58(H58), C161(H161), C143(H143),
 C128(H128), C144(H144), C142(H142), C169(H169), C89(H89), C47(H47), C35(H35),
 C38(H38), C46(H46), C41(H41), C77(H77), C78(H78), C44(H44), C67(H67),
 C107(H107), C138(H138), C37(H37), C53(H53), C83(H83), C132(H132), C114(H114),
 C88(H88), C146(H146), C113(H113), C148(H148), C60(H60), C55(H55), C65(H65),
 C52(H52), C167(H167), C84(H84), C97(H97), C95(H95), C28(H28), C66(H66),
 C32(H32), C119(H119), C76(H76), C150(H150), C164(H164), C149(H149), C145(H145),
  C127(H127), C70(H70), C91(H91), C29(H29), C59(H59), C94(H94), C102(H102),
 C163(H163), C31(H31), C151(H151), C30(H30), C40(H40), C79(H79), C96(H96),
 C48(H48), C120(H120), C133(H133), C42(H42), C115(H115), C92(H92), C61(H61),
 C90(H90), C162(H162), C43(H43), C10(H10), C8(H8), C9(H9), C21(H21), C22(H22),
 C23(H23)
4.b Idealised Me refined as rotating group:
 C5(H5A,H5B,H5C), C13(H13A,H13B,H13C), C18(H18A,H18B,H18C), C26(H26A,H26B,H26C)
;
_shelx_shelxl_version_number 2014/7
_olex2_submission_special_instructions 'No special instructions were received'

loop_
_space_group_symop_operation_xyz
'x, y, z'
'-x, -y, -z'

loop_
_atom_site_label
_atom_site_type_symbol
_atom_site_fract_x
_atom_site_fract_y
_atom_site_fract_z
_atom_site_U_iso_or_equiv
_atom_site_adp_type
_atom_site_occupancy
_atom_site_site_symmetry_order
_atom_site_calc_flag
_atom_site_refinement_flags_posn
_atom_site_refinement_flags_adp
_atom_site_disorder_assembly
_atom_site_disorder_group
Zn1 Zn 0.16980(12) 0.36233(8) 0.33509(6) 0.0415(5) Uani 1 1 d . U A 1
Zn2 Zn 0.29420(18) 0.13181(10) 0.14451(7) 0.0737(7) Uani 1 1 d . U B 1
P5 P 0.2612(2) -0.00538(15) 0.44621(10) 0.0219(8) Uani 1 1 d . U C 1
P6 P 0.2290(2) 0.07138(15) 0.51931(10) 0.0220(8) Uani 1 1 d . U C 1
P2 P 0.2401(2) 0.50360(14) 0.05261(10) 0.0219(8) Uani 1 1 d . U D 1
P8 P 0.4971(2) 0.67258(14) 0.23264(10) 0.0215(8) Uani 1 1 d . U E 1
P3 P -0.0115(2) -0.26096(14) 0.19786(10) 0.0218(8) Uani 1 1 d . U F 1
P1 P 0.2700(2) 0.43253(15) -0.02313(10) 0.0238(8) Uani 1 1 d . U D 1
P7 P 0.5115(2) 0.74747(14) 0.30883(10) 0.0210(8) Uani 1 1 d . U E 1
P4 P 0.0039(2) -0.18341(14) 0.27277(11) 0.0236(8) Uani 1 1 d . U F 1
N6 N 0.5010(6) 0.7338(4) 0.2582(3) 0.0160(18) Uani 1 1 d . U E 1
N3 N 0.2522(6) 0.4871(4) 0.0058(3) 0.022(2) Uani 1 1 d . U D 1
N4 N -0.0008(6) -0.2456(4) 0.2479(3) 0.021(2) Uani 1 1 d . U F 1
N5 N 0.2480(6) 0.0160(4) 0.4921(3) 0.023(2) Uani 1 1 d . U C 1
O4 O 0.0597(6) 0.3179(4) 0.3545(3) 0.042(2) Uani 1 1 d . U A 1
O9 O 0.1907(7) 0.4174(4) 0.3908(3) 0.046(2) Uani 1 1 d . U A 1
O2 O 0.2732(6) 0.3950(4) 0.3062(3) 0.044(2) Uani 1 1 d . U A 1
O6 O 0.3179(7) 0.4191(4) 0.2472(3) 0.050(3) Uani 1 1 d . U A 1
O1 O 0.0878(7) 0.4203(4) 0.2999(3) 0.045(2) Uani 1 1 d . U A 1
O19 O 0.4345(7) 0.4795(5) 0.6586(3) 0.055(3) Uani 1 1 d . . G 2
O8 O -0.0039(7) 0.2363(4) 0.3703(3) 0.044(2) Uani 1 1 d . U A 1
O20 O 0.2659(7) -0.3617(5) 0.6316(3) 0.055(3) Uani 1 1 d . . H 2
O21 O 0.2648(7) 0.5262(5) 0.3912(3) 0.054(3) Uani 1 1 d . . I 2
O3 O 0.2498(6) 0.2998(4) 0.3663(3) 0.045(2) Uani 1 1 d . U A 1
O22 O 0.5008(7) 0.4527(5) 0.2699(3) 0.060(3) Uani 1 1 d . . J 2
C6 C 0.1498(9) 0.3888(6) 0.2416(4) 0.029(2) Uani 1 1 d . U A 1
O23 O 0.2665(7) -0.1759(4) 0.6022(4) 0.054(3) Uani 1 1 d . . K 2
O24 O 0.5475(7) 0.4653(5) 0.6023(4) 0.061(3) Uani 1 1 d . . L 2
O7 O 0.2739(7) 0.2066(5) 0.3737(4) 0.056(3) Uani 1 1 d . U A 1
O25 O 0.0062(7) 0.4256(4) 0.4077(3) 0.053(3) Uani 1 1 d . . M 2
O26 O 0.4541(8) 0.3740(4) 0.5538(4) 0.059(3) Uani 1 1 d . . N 2
O5 O 0.0124(7) 0.4301(5) 0.2333(3) 0.050(3) Uani 1 1 d . U A 1
O27 O 0.1172(7) -0.4611(5) 0.3268(4) 0.061(3) Uani 1 1 d . . O 2
O28 O 0.2587(8) 0.3724(5) 0.5170(4) 0.066(3) Uani 1 1 d . . P 2
O29 O -0.1149(7) 0.4902(5) 0.3495(4) 0.060(3) Uani 1 1 d . . Q 2
O30 O -0.1427(7) 0.4372(5) 0.2696(4) 0.054(3) Uani 1 1 d . . R 2
C50 C 0.3261(9) 0.4883(5) 0.1375(4) 0.028(3) Uani 1 1 d . U D 1
H50 H 0.2670 0.4929 0.1445 0.034 Uiso 1 1 calc R U D 1
C124 C 0.2503(7) -0.0041(5) 0.5856(4) 0.021(2) Uani 1 1 d . U C 1
H124 H 0.2597 -0.0325 0.5650 0.025 Uiso 1 1 calc R U C 1
O31 O 0.4487(7) 0.3669(5) 0.3480(4) 0.059(3) Uani 1 1 d . . S 2
N1 N 0.1378(8) 0.3013(5) 0.2810(4) 0.037(2) Uani 1 1 d . U A 1
O32 O 0.4678(8) 0.4255(5) 0.4258(4) 0.066(3) Uani 1 1 d . . T 2
C165 C 0.6020(8) 0.6353(5) 0.2465(4) 0.018(2) Uani 1 1 d . U E 1
O33 O 0.2240(8) 0.4874(5) 0.5299(4) 0.065(3) Uani 1 1 d . . U 2
O34 O 0.5658(7) 0.1917(5) 0.3437(4) 0.070(4) Uani 1 1 d . . V 2
O35 O 0.5898(8) 0.2707(5) 0.4599(4) 0.064(3) Uani 1 1 d . . W 2
O36 O 0.0193(8) 0.4010(5) 0.6480(4) 0.067(3) Uani 1 1 d . . X 2
O37 O -0.0393(7) 0.3155(5) 0.4327(4) 0.059(3) Uani 1 1 d . . Y 2
O38 O 0.6083(8) 0.2393(5) 0.2705(4) 0.069(3) Uani 1 1 d . . Z 2
O39 O -0.1202(7) 0.3478(5) 0.3254(4) 0.061(3) Uani 1 1 d . . A 2
C98 C -0.1060(9) -0.0886(6) 0.2512(4) 0.033(3) Uani 1 1 d . U F 1
H98 H -0.0503 -0.0649 0.2549 0.039 Uiso 1 1 calc R U F 1
C136 C 0.6945(8) 0.7637(6) 0.3466(4) 0.024(3) Uani 1 1 d . U E 1
H136 H 0.6878 0.8027 0.3391 0.028 Uiso 1 1 calc R U E 1
C86 C 0.1852(8) -0.1408(5) 0.2957(4) 0.025(3) Uani 1 1 d . U F 1
H86 H 0.1875 -0.1616 0.3212 0.030 Uiso 1 1 calc R U F 1
C108 C 0.2854(7) -0.2019(6) 0.4462(4) 0.025(3) Uani 1 1 d . U C 1
H108 H 0.2876 -0.2427 0.4457 0.030 Uiso 1 1 calc R U C 1
C126 C 0.2406(8) 0.0217(6) 0.6587(4) 0.026(3) Uani 1 1 d . U C 1
H126 H 0.2454 0.0119 0.6878 0.031 Uiso 1 1 calc R U C 1
O40 O 0.4516(7) 0.2580(5) 0.3849(4) 0.060(3) Uani 1 1 d . . B 2
C152 C 0.4249(9) 0.6968(5) 0.3705(4) 0.026(3) Uani 1 1 d . U E 1
H152 H 0.4841 0.6969 0.3886 0.031 Uiso 1 1 calc R U E 1
N2 N 0.3354(9) 0.1857(5) 0.2004(4) 0.049(3) Uani 1 1 d . U B 1
C100 C 0.1749(9) 0.0048(5) 0.3604(4) 0.028(3) Uani 1 1 d . U C 1
H100 H 0.2342 0.0011 0.3535 0.033 Uiso 1 1 calc R U C 1
C109 C 0.2941(8) -0.1712(5) 0.4108(4) 0.025(3) Uani 1 1 d . U C 1
H109 H 0.3030 -0.1913 0.3856 0.030 Uiso 1 1 calc R U C 1
C54 C 0.2163(8) 0.6985(6) 0.0614(4) 0.028(3) Uani 1 1 d . U D 1
H54 H 0.2145 0.7393 0.0641 0.033 Uiso 1 1 calc R U D 1
C170 C 0.6048(9) 0.5767(5) 0.2498(4) 0.026(3) Uani 1 1 d . U E 1
H170 H 0.5491 0.5528 0.2445 0.031 Uiso 1 1 calc R U E 1
C45 C 0.3375(8) 0.4897(5) 0.0951(4) 0.021(2) Uani 1 1 d . U D 1
C72 C -0.0141(8) -0.4566(6) 0.1782(4) 0.030(3) Uani 1 1 d . U F 1
H72 H -0.0147 -0.4972 0.1735 0.036 Uiso 1 1 calc R U F 1
C101 C 0.0982(8) 0.0105(5) 0.3285(4) 0.024(3) Uani 1 1 d . U C 1
H101 H 0.1051 0.0109 0.2994 0.029 Uiso 1 1 calc R U C 1
C112 C 0.4481(8) 0.0038(6) 0.4447(4) 0.025(3) Uani 1 1 d . U C 1
H112 H 0.4511 -0.0327 0.4573 0.030 Uiso 1 1 calc R U C 1
C154 C 0.3158(8) 0.6291(6) 0.2084(4) 0.026(3) Uani 1 1 d . U E 1
H154 H 0.3133 0.6510 0.1836 0.031 Uiso 1 1 calc R U E 1
C49 C 0.4014(9) 0.4802(6) 0.1690(4) 0.030(3) Uani 1 1 d . U D 1
H49 H 0.3941 0.4783 0.1980 0.036 Uiso 1 1 calc R U D 1
C69 C -0.0137(7) -0.3383(5) 0.1920(4) 0.019(2) Uani 1 1 d . U F 1
C137 C 0.7824(8) 0.7450(6) 0.3657(4) 0.030(3) Uani 1 1 d . U E 1
H137 H 0.8355 0.7712 0.3704 0.037 Uiso 1 1 calc R U E 1
C135 C 0.6193(7) 0.7246(5) 0.3390(4) 0.017(2) Uani 1 1 d . U E 1
C106 C 0.2678(7) -0.1121(6) 0.4822(4) 0.024(3) Uani 1 1 d . U C 1
H106 H 0.2582 -0.0922 0.5074 0.029 Uiso 1 1 calc R U C 1
C158 C 0.4020(9) 0.5919(5) 0.2738(4) 0.028(3) Uani 1 1 d . U E 1
H158 H 0.4581 0.5900 0.2941 0.033 Uiso 1 1 calc R U E 1
C68 C -0.1281(8) -0.1833(6) 0.1534(4) 0.026(3) Uani 1 1 d . U F 1
H68 H -0.0756 -0.1568 0.1571 0.031 Uiso 1 1 calc R U F 1
C147 C 0.4165(8) 0.7181(5) 0.3303(4) 0.021(2) Uani 1 1 d . U E 1
C103 C 0.0015(8) 0.0152(5) 0.3809(4) 0.028(3) Uani 1 1 d . U C 1
H103 H -0.0578 0.0195 0.3876 0.033 Uiso 1 1 calc R U C 1
C99 C 0.1634(8) 0.0046(5) 0.4026(4) 0.020(2) Uani 1 1 d . U C 1
O15 O 0.1421(9) 0.0678(5) 0.2308(4) 0.073(3) Uani 1 1 d . U B 1
C64 C -0.1942(8) -0.2778(6) 0.1602(4) 0.025(3) Uani 1 1 d . U F 1
H64 H -0.1872 -0.3166 0.1682 0.030 Uiso 1 1 calc R U F 1
O41 O 0.5666(9) 0.3759(5) 0.4955(4) 0.074(4) Uani 1 1 d . . C 2
C104 C 0.0766(8) 0.0086(5) 0.4131(4) 0.023(3) Uani 1 1 d . U C 1
H104 H 0.0692 0.0068 0.4421 0.028 Uiso 1 1 calc R U C 1
C93 C -0.1024(8) -0.1467(5) 0.2579(4) 0.024(3) Uani 1 1 d . U F 1
C116 C 0.3583(8) 0.0805(5) 0.4118(4) 0.025(3) Uani 1 1 d . U C 1
H116 H 0.3003 0.0968 0.4033 0.030 Uiso 1 1 calc R U C 1
C36 C 0.2587(8) 0.4891(6) -0.1614(4) 0.031(3) Uani 1 1 d . U D 1
H36 H 0.2539 0.4997 -0.1903 0.037 Uiso 1 1 calc R U D 1
C166 C 0.6860(8) 0.6706(6) 0.2531(4) 0.027(3) Uani 1 1 d . U E 1
H166 H 0.6839 0.7111 0.2499 0.032 Uiso 1 1 calc R U E 1
C131 C -0.0462(8) 0.0868(6) 0.4931(4) 0.030(3) Uani 1 1 d . U C 1
H131 H -0.0989 0.0686 0.5014 0.036 Uiso 1 1 calc R U C 1
C130 C 0.0404(8) 0.0725(6) 0.5118(4) 0.026(3) Uani 1 1 d . U C 1
H130 H 0.0479 0.0446 0.5332 0.031 Uiso 1 1 calc R U C 1
C62 C 0.1436(9) 0.4115(6) 0.0808(4) 0.032(3) Uani 1 1 d . U D 1
H62 H 0.2018 0.3948 0.0874 0.038 Uiso 1 1 calc R U D 1
C129 C 0.1182(8) 0.0992(5) 0.4992(4) 0.023(2) Uani 1 1 d . U C 1
C82 C 0.1014(9) -0.1051(5) 0.2301(4) 0.027(3) Uani 1 1 d . U F 1
H82 H 0.0454 -0.1023 0.2100 0.032 Uiso 1 1 calc R U F 1
C110 C 0.2902(8) -0.1117(5) 0.4107(4) 0.024(3) Uani 1 1 d . U C 1
H110 H 0.2977 -0.0916 0.3859 0.029 Uiso 1 1 calc R U C 1
C125 C 0.2558(8) -0.0180(6) 0.6275(4) 0.027(3) Uani 1 1 d . U C 1
H125 H 0.2705 -0.0559 0.6355 0.032 Uiso 1 1 calc R U C 1
O42 O -0.2015(8) 0.2457(6) 0.2886(4) 0.081(4) Uani 1 1 d . . D 2
O43 O 0.2698(8) -0.4330(5) 0.4728(4) 0.068(3) Uani 1 1 d . . E 2
O44 O 0.2332(8) -0.2856(5) 0.5662(4) 0.069(3) Uani 1 1 d . . F 2
C34 C 0.2495(7) 0.5117(6) -0.0869(4) 0.022(2) Uani 1 1 d . U D 1
H34 H 0.2396 0.5386 -0.0654 0.027 Uiso 1 1 calc R U D 1
C118 C 0.4016(8) 0.1209(6) 0.5167(4) 0.025(3) Uani 1 1 d . U C 1
H118 H 0.4161 0.0827 0.5101 0.030 Uiso 1 1 calc R U C 1
C85 C 0.2645(9) -0.1125(5) 0.2876(4) 0.029(3) Uani 1 1 d . U F 1
H85 H 0.3213 -0.1153 0.3072 0.035 Uiso 1 1 calc R U F 1
C134 C 0.1052(9) 0.1392(6) 0.4684(4) 0.035(3) Uani 1 1 d . U C 1
H134 H 0.1573 0.1577 0.4597 0.042 Uiso 1 1 calc R U C 1
O45 O 0.2725(7) 0.5219(5) 0.6157(4) 0.066(3) Uani 1 1 d . . G 2
C140 C 0.6282(8) 0.6683(5) 0.3524(4) 0.024(3) Uani 1 1 d . U E 1
H140 H 0.5753 0.6421 0.3489 0.028 Uiso 1 1 calc R U E 1
C81 C 0.1001(8) -0.1389(6) 0.2660(4) 0.027(3) Uani 1 1 d . U F 1
C80 C 0.0779(9) -0.2068(5) 0.1374(4) 0.029(3) Uani 1 1 d . U F 1
H80 H 0.0193 -0.2054 0.1190 0.035 Uiso 1 1 calc R U F 1
C168 C 0.7696(9) 0.5863(6) 0.2686(4) 0.030(3) Uani 1 1 d . U E 1
H168 H 0.8265 0.5687 0.2772 0.036 Uiso 1 1 calc R U E 1
C155 C 0.2371(8) 0.5990(6) 0.2165(4) 0.027(3) Uani 1 1 d . U E 1
H155 H 0.1796 0.6019 0.1975 0.033 Uiso 1 1 calc R U E 1
C121 C 0.3628(9) 0.2320(6) 0.5377(4) 0.032(3) Uani 1 1 d . U C 1
H121 H 0.3498 0.2699 0.5459 0.038 Uiso 1 1 calc R U C 1
O46 O 0.3182(8) 0.3615(6) 0.4410(4) 0.068(3) Uani 1 1 d . . H 2
C160 C 0.4744(8) 0.7415(6) 0.1617(4) 0.026(3) Uani 1 1 d . U E 1
H160 H 0.4745 0.7732 0.1813 0.032 Uiso 1 1 calc R U E 1
C122 C 0.2942(9) 0.1876(6) 0.5339(4) 0.031(3) Uani 1 1 d . U C 1
H122 H 0.2343 0.1952 0.5387 0.037 Uiso 1 1 calc R U C 1
C117 C 0.3147(8) 0.1306(6) 0.5228(4) 0.024(3) Uani 1 1 d . U C 1
C156 C 0.2410(9) 0.5660(6) 0.2505(4) 0.031(3) Uani 1 1 d . U E 1
H156 H 0.1861 0.5457 0.2549 0.037 Uiso 1 1 calc R U E 1
C71 C -0.0080(8) -0.4332(6) 0.2194(4) 0.029(3) Uani 1 1 d . U F 1
H71 H -0.0037 -0.4577 0.2430 0.035 Uiso 1 1 calc R U F 1
C157 C 0.3246(8) 0.5604(6) 0.2802(4) 0.029(3) Uani 1 1 d . U E 1
H157 H 0.3270 0.5359 0.3036 0.035 Uiso 1 1 calc R U E 1
C74 C -0.0204(8) -0.3613(6) 0.1503(4) 0.026(3) Uani 1 1 d . U F 1
H74 H -0.0257 -0.3370 0.1265 0.032 Uiso 1 1 calc R U F 1
C56 C 0.2104(8) 0.6066(6) 0.0935(4) 0.027(3) Uani 1 1 d . U D 1
H56 H 0.2037 0.5845 0.1175 0.032 Uiso 1 1 calc R U D 1
C111 C 0.3614(8) 0.0284(5) 0.4310(4) 0.022(2) Uani 1 1 d . U C 1
C139 C 0.7143(8) 0.6504(6) 0.3709(4) 0.028(3) Uani 1 1 d . U E 1
H139 H 0.7212 0.6117 0.3792 0.034 Uiso 1 1 calc R U E 1
C73 C -0.0193(8) -0.4217(6) 0.1446(4) 0.029(3) Uani 1 1 d . U F 1
H73 H -0.0222 -0.4383 0.1166 0.035 Uiso 1 1 calc R U F 1
C159 C 0.4835(8) 0.6873(6) 0.1766(4) 0.023(2) Uani 1 1 d . U E 1
C57 C 0.1401(8) 0.4656(6) 0.0667(4) 0.026(3) Uani 1 1 d . U D 1
C58 C 0.0537(8) 0.4918(6) 0.0563(4) 0.029(3) Uani 1 1 d . U D 1
H58 H 0.0509 0.5302 0.0468 0.035 Uiso 1 1 calc R U D 1
C161 C 0.4651(9) 0.7511(7) 0.1180(4) 0.037(3) Uani 1 1 d . U E 1
H161 H 0.4609 0.7891 0.1079 0.044 Uiso 1 1 calc R U E 1
C143 C 0.5130(8) 0.9209(6) 0.2901(5) 0.031(3) Uani 1 1 d . U E 1
H143 H 0.5115 0.9457 0.2668 0.037 Uiso 1 1 calc R U E 1
C128 C 0.2117(8) 0.0899(6) 0.6034(4) 0.029(3) Uani 1 1 d . U C 1
H128 H 0.1937 0.1271 0.5950 0.035 Uiso 1 1 calc R U C 1
C87 C 0.0162(8) -0.1955(6) 0.3282(4) 0.023(2) Uani 1 1 d . U F 1
C144 C 0.5162(8) 0.9438(6) 0.3316(5) 0.032(3) Uani 1 1 d . U E 1
H144 H 0.5162 0.9843 0.3367 0.039 Uiso 1 1 calc R U E 1
C142 C 0.5119(8) 0.8605(5) 0.2833(4) 0.025(3) Uani 1 1 d . U E 1
H142 H 0.5090 0.8445 0.2551 0.030 Uiso 1 1 calc R U E 1
C169 C 0.6904(9) 0.5523(6) 0.2612(4) 0.030(3) Uani 1 1 d . U E 1
H169 H 0.6927 0.5118 0.2637 0.036 Uiso 1 1 calc R U E 1
C89 C 0.0371(9) -0.2551(7) 0.3879(4) 0.035(3) Uani 1 1 d . U F 1
H89 H 0.0442 -0.2924 0.3989 0.042 Uiso 1 1 calc R U F 1
C47 C 0.4994(9) 0.4779(6) 0.1166(4) 0.031(3) Uani 1 1 d . U D 1
H47 H 0.5589 0.4743 0.1098 0.037 Uiso 1 1 calc R U D 1
C35 C 0.2428(9) 0.5289(7) -0.1290(4) 0.035(3) Uani 1 1 d . U D 1
H35 H 0.2276 0.5671 -0.1360 0.042 Uiso 1 1 calc R U D 1
C105 C 0.2752(8) -0.0814(5) 0.4476(4) 0.023(2) Uani 1 1 d . U C 1
C38 C 0.2888(8) 0.4186(6) -0.1074(4) 0.028(3) Uani 1 1 d . U D 1
H38 H 0.3067 0.3811 -0.0998 0.034 Uiso 1 1 calc R U D 1
O47 O -0.1014(9) 0.3514(5) 0.1738(4) 0.080(4) Uani 1 1 d . . I 2
C46 C 0.4242(8) 0.4861(6) 0.0850(4) 0.030(3) Uani 1 1 d . U D 1
H46 H 0.4316 0.4893 0.0562 0.035 Uiso 1 1 calc R U D 1
C41 C 0.5426(9) 0.4109(6) 0.0040(4) 0.036(3) Uani 1 1 d . U D 1
H41 H 0.5972 0.4286 -0.0030 0.043 Uiso 1 1 calc R U D 1
C27 C 0.1794(8) 0.3754(6) -0.0297(4) 0.028(3) Uani 1 1 d . U D 1
C77 C 0.2515(9) -0.2127(6) 0.1888(4) 0.034(3) Uani 1 1 d . U F 1
H77 H 0.3109 -0.2154 0.2063 0.041 Uiso 1 1 calc R U F 1
C78 C 0.2434(9) -0.1872(6) 0.1499(4) 0.035(3) Uani 1 1 d . U F 1
H78 H 0.2967 -0.1713 0.1407 0.042 Uiso 1 1 calc R U F 1
O48 O -0.1442(7) 0.1549(5) 0.3411(4) 0.074(4) Uani 1 1 d . . J 2
C44 C 0.3872(9) 0.3596(6) 0.0257(4) 0.035(3) Uani 1 1 d . U D 1
H44 H 0.3332 0.3419 0.0332 0.042 Uiso 1 1 calc R U D 1
C33 C 0.2696(8) 0.4580(6) -0.0765(4) 0.026(3) Uani 1 1 d . U D 1
C67 C -0.2156(9) -0.1664(6) 0.1341(4) 0.035(3) Uani 1 1 d . U F 1
H67 H -0.2233 -0.1280 0.1253 0.042 Uiso 1 1 calc R U F 1
C107 C 0.2734(9) -0.1712(6) 0.4826(5) 0.034(3) Uani 1 1 d . U C 1
H107 H 0.2691 -0.1909 0.5080 0.041 Uiso 1 1 calc R U C 1
C138 C 0.7898(9) 0.6897(6) 0.3772(4) 0.033(3) Uani 1 1 d . U E 1
H138 H 0.8488 0.6774 0.3899 0.039 Uiso 1 1 calc R U E 1
C37 C 0.2812(8) 0.4351(6) -0.1490(4) 0.030(3) Uani 1 1 d . U D 1
H37 H 0.2921 0.4078 -0.1701 0.036 Uiso 1 1 calc R U D 1
C53 C 0.2296(8) 0.6727(6) 0.0232(4) 0.030(3) Uani 1 1 d . U D 1
H53 H 0.2359 0.6953 -0.0006 0.036 Uiso 1 1 calc R U D 1
C83 C 0.1808(9) -0.0759(6) 0.2230(5) 0.034(3) Uani 1 1 d . U F 1
H83 H 0.1796 -0.0528 0.1988 0.041 Uiso 1 1 calc R U F 1
C132 C -0.0570(9) 0.1266(6) 0.4629(5) 0.038(3) Uani 1 1 d . U C 1
H132 H -0.1175 0.1366 0.4504 0.045 Uiso 1 1 calc R U C 1
C75 C 0.0847(8) -0.2303(5) 0.1764(4) 0.022(2) Uani 1 1 d . U F 1
C114 C 0.5246(9) 0.0860(6) 0.4195(4) 0.031(3) Uani 1 1 d . U C 1
H114 H 0.5803 0.1059 0.4157 0.037 Uiso 1 1 calc R U C 1
C88 C 0.0264(8) -0.2505(6) 0.3447(4) 0.030(3) Uani 1 1 d . U F 1
H88 H 0.0258 -0.2836 0.3263 0.036 Uiso 1 1 calc R U F 1
O14 O 0.4261(9) 0.0355(6) 0.2390(4) 0.079(4) Uani 1 1 d . U B 1
C146 C 0.5199(8) 0.8480(6) 0.3582(4) 0.027(3) Uani 1 1 d . U E 1
H146 H 0.5234 0.8232 0.3816 0.033 Uiso 1 1 calc R U E 1
C113 C 0.5281(9) 0.0345(6) 0.4390(4) 0.029(3) Uani 1 1 d . U C 1
H113 H 0.5864 0.0193 0.4490 0.035 Uiso 1 1 calc R U C 1
C148 C 0.3266(8) 0.7207(6) 0.3040(4) 0.028(3) Uani 1 1 d . U E 1
H148 H 0.3196 0.7367 0.2765 0.033 Uiso 1 1 calc R U E 1
C60 C -0.0207(9) 0.4041(6) 0.0756(4) 0.033(3) Uani 1 1 d . U D 1
H60 H -0.0752 0.3826 0.0790 0.040 Uiso 1 1 calc R U D 1
C141 C 0.5151(8) 0.8258(5) 0.3161(4) 0.023(2) Uani 1 1 d . U E 1
O49 O 0.1830(9) -0.3322(5) 0.4780(4) 0.073(4) Uani 1 1 d . . K 2
C153 C 0.4014(8) 0.6261(5) 0.2390(4) 0.026(3) Uani 1 1 d . U E 1
C123 C 0.2315(7) 0.0500(5) 0.5735(4) 0.022(2) Uani 1 1 d . U C 1
C63 C -0.1190(8) -0.2389(5) 0.1670(4) 0.022(2) Uani 1 1 d . U F 1
C55 C 0.2060(8) 0.6657(6) 0.0952(4) 0.030(3) Uani 1 1 d . U D 1
H55 H 0.1953 0.6841 0.1207 0.036 Uiso 1 1 calc R U D 1
C65 C -0.2819(9) -0.2598(6) 0.1414(4) 0.034(3) Uani 1 1 d . U F 1
H65 H -0.3350 -0.2857 0.1382 0.041 Uiso 1 1 calc R U F 1
C52 C 0.2335(8) 0.6139(5) 0.0207(4) 0.024(3) Uani 1 1 d . U D 1
H52 H 0.2420 0.5963 -0.0055 0.029 Uiso 1 1 calc R U D 1
O11 O 0.1890(9) 0.0968(6) 0.1735(4) 0.083(3) Uani 1 1 d . U B 1
C167 C 0.7718(8) 0.6462(6) 0.2643(4) 0.029(3) Uani 1 1 d . U E 1
H167 H 0.8285 0.6691 0.2687 0.035 Uiso 1 1 calc R U E 1
C84 C 0.2639(10) -0.0812(6) 0.2529(5) 0.037(3) Uani 1 1 d . U F 1
H84 H 0.3198 -0.0624 0.2483 0.044 Uiso 1 1 calc R U F 1
C97 C -0.1911(9) -0.0641(6) 0.2389(4) 0.033(3) Uani 1 1 d . U F 1
H97 H -0.1936 -0.0240 0.2342 0.039 Uiso 1 1 calc R U F 1
C95 C -0.2697(9) -0.1577(6) 0.2411(4) 0.032(3) Uani 1 1 d . U F 1
H95 H -0.3254 -0.1813 0.2380 0.039 Uiso 1 1 calc R U F 1
C51 C 0.2254(8) 0.5792(6) 0.0544(4) 0.026(3) Uani 1 1 d . U D 1
C28 C 0.0940(8) 0.3881(6) -0.0241(4) 0.026(3) Uani 1 1 d . U D 1
H28 H 0.0834 0.4266 -0.0162 0.031 Uiso 1 1 calc R U D 1
C66 C -0.2899(9) -0.2057(6) 0.1280(5) 0.036(3) Uani 1 1 d . U F 1
H66 H -0.3486 -0.1945 0.1139 0.043 Uiso 1 1 calc R U F 1
C32 C 0.1968(10) 0.3190(6) -0.0411(4) 0.034(3) Uani 1 1 d . U D 1
H32 H 0.2567 0.3104 -0.0453 0.041 Uiso 1 1 calc R U D 1
C119 C 0.4690(9) 0.1653(6) 0.5198(4) 0.035(3) Uani 1 1 d . U C 1
H119 H 0.5289 0.1575 0.5151 0.042 Uiso 1 1 calc R U C 1
C76 C 0.1729(8) -0.2349(6) 0.2029(4) 0.029(3) Uani 1 1 d . U F 1
H76 H 0.1784 -0.2526 0.2298 0.035 Uiso 1 1 calc R U F 1
C150 C 0.2591(9) 0.6749(6) 0.3589(4) 0.031(3) Uani 1 1 d . U E 1
H150 H 0.2064 0.6583 0.3682 0.038 Uiso 1 1 calc R U E 1
C164 C 0.4820(8) 0.6404(6) 0.1476(4) 0.030(3) Uani 1 1 d . U E 1
H164 H 0.4889 0.6024 0.1575 0.036 Uiso 1 1 calc R U E 1
C149 C 0.2495(9) 0.6994(6) 0.3194(4) 0.032(3) Uani 1 1 d . U E 1
H149 H 0.1895 0.7018 0.3024 0.039 Uiso 1 1 calc R U E 1
C39 C 0.3784(8) 0.4017(6) -0.0040(4) 0.028(3) Uani 1 1 d . U D 1
C145 C 0.5196(8) 0.9076(6) 0.3644(5) 0.030(3) Uani 1 1 d . U E 1
H145 H 0.5217 0.9235 0.3925 0.036 Uiso 1 1 calc R U E 1
C127 C 0.2186(8) 0.0747(6) 0.6459(4) 0.029(3) Uani 1 1 d . U C 1
H127 H 0.2075 0.1026 0.6665 0.035 Uiso 1 1 calc R U C 1
O50 O 0.4355(9) -0.0798(6) 0.6958(4) 0.083(4) Uani 1 1 d . . L 2
C70 C -0.0082(7) -0.3733(5) 0.2260(4) 0.025(3) Uani 1 1 d . U F 1
H70 H -0.0045 -0.3569 0.2541 0.030 Uiso 1 1 calc R U F 1
O51 O -0.0072(11) 0.3770(6) 0.5576(4) 0.098(5) Uani 1 1 d . . M 2
C91 C 0.0294(8) -0.1557(6) 0.3995(4) 0.033(3) Uani 1 1 d . U F 1
H91 H 0.0323 -0.1230 0.4186 0.040 Uiso 1 1 calc R U F 1
C29 C 0.0221(9) 0.3463(6) -0.0298(4) 0.031(3) Uani 1 1 d . U D 1
H29 H -0.0379 0.3563 -0.0267 0.038 Uiso 1 1 calc R U D 1
C59 C -0.0267(9) 0.4594(6) 0.0604(4) 0.034(3) Uani 1 1 d . U D 1
H59 H -0.0853 0.4752 0.0528 0.041 Uiso 1 1 calc R U D 1
O52 O -0.3159(9) 0.4006(6) 0.2277(5) 0.084(4) Uani 1 1 d . . N 2
O53 O 0.5960(9) 0.3506(5) 0.3000(6) 0.104(6) Uani 1 1 d . . O 2
C94 C -0.1840(8) -0.1811(6) 0.2534(4) 0.032(3) Uani 1 1 d . U F 1
H94 H -0.1815 -0.2211 0.2587 0.038 Uiso 1 1 calc R U F 1
C102 C 0.0129(9) 0.0156(6) 0.3382(4) 0.029(3) Uani 1 1 d . U C 1
H102 H -0.0391 0.0194 0.3159 0.035 Uiso 1 1 calc R U C 1
C163 C 0.4703(8) 0.6502(7) 0.1044(4) 0.035(3) Uani 1 1 d . U E 1
H163 H 0.4681 0.6187 0.0843 0.042 Uiso 1 1 calc R U E 1
C31 C 0.1257(10) 0.2750(6) -0.0462(4) 0.039(3) Uani 1 1 d . U D 1
H31 H 0.1368 0.2365 -0.0536 0.047 Uiso 1 1 calc R U D 1
O17 O 0.4982(9) 0.2516(5) 0.1256(4) 0.075(4) Uani 1 1 d . U B 1
C151 C 0.3461(9) 0.6746(6) 0.3851(5) 0.034(3) Uani 1 1 d . U E 1
H151 H 0.3524 0.6595 0.4129 0.041 Uiso 1 1 calc R U E 1
C11 C 0.1211(9) 0.2475(6) 0.2884(5) 0.036(3) Uani 1 1 d . U A 1
C30 C 0.0376(10) 0.2896(6) -0.0402(4) 0.036(3) Uani 1 1 d . U D 1
H30 H -0.0114 0.2605 -0.0431 0.043 Uiso 1 1 calc R U D 1
C40 C 0.4584(9) 0.4282(6) -0.0153(4) 0.034(3) Uani 1 1 d . U D 1
H40 H 0.4536 0.4573 -0.0359 0.041 Uiso 1 1 calc R U D 1
O10 O 0.3744(10) 0.0715(5) 0.1770(4) 0.081(3) Uani 1 1 d . U B 1
C79 C 0.1571(9) -0.1849(6) 0.1247(5) 0.032(3) Uani 1 1 d . U F 1
H79 H 0.1516 -0.1677 0.0976 0.039 Uiso 1 1 calc R U F 1
C96 C -0.2718(9) -0.0995(6) 0.2336(4) 0.034(3) Uani 1 1 d . U F 1
H96 H -0.3297 -0.0832 0.2247 0.041 Uiso 1 1 calc R U F 1
C48 C 0.4865(9) 0.4750(6) 0.1593(4) 0.031(3) Uani 1 1 d . U D 1
H48 H 0.5378 0.4693 0.1815 0.038 Uiso 1 1 calc R U D 1
C120 C 0.4493(9) 0.2218(7) 0.5298(4) 0.040(3) Uani 1 1 d . U C 1
H120 H 0.4949 0.2527 0.5311 0.048 Uiso 1 1 calc R U C 1
C133 C 0.0184(9) 0.1529(6) 0.4500(5) 0.038(3) Uani 1 1 d . U C 1
H133 H 0.0098 0.1805 0.4283 0.046 Uiso 1 1 calc R U C 1
C42 C 0.5501(10) 0.3688(6) 0.0333(5) 0.040(3) Uani 1 1 d . U D 1
H42 H 0.6095 0.3571 0.0460 0.048 Uiso 1 1 calc R U D 1
C115 C 0.4376(9) 0.1101(6) 0.4046(4) 0.035(3) Uani 1 1 d . U C 1
H115 H 0.4343 0.1453 0.3902 0.042 Uiso 1 1 calc R U C 1
C92 C 0.0165(9) -0.1479(6) 0.3568(4) 0.033(3) Uani 1 1 d . U F 1
H92 H 0.0078 -0.1104 0.3461 0.040 Uiso 1 1 calc R U F 1
C61 C 0.0652(10) 0.3799(7) 0.0859(5) 0.044(3) Uani 1 1 d . U D 1
H61 H 0.0692 0.3420 0.0962 0.053 Uiso 1 1 calc R U D 1
O54 O -0.1477(9) 0.0860(6) 0.2707(5) 0.094(5) Uani 1 1 d . . P 2
C90 C 0.0385(8) -0.2103(6) 0.4162(5) 0.035(3) Uani 1 1 d . U F 1
H90 H 0.0453 -0.2158 0.4461 0.042 Uiso 1 1 calc R U F 1
O13 O 0.4108(10) 0.1714(5) 0.1270(5) 0.084(4) Uani 1 1 d . U B 1
C3 C 0.2245(10) 0.2448(7) 0.3599(5) 0.045(3) Uani 1 1 d . U A 1
C7 C 0.1394(9) 0.3219(6) 0.2432(5) 0.039(3) Uani 1 1 d . U A 1
O55 O 0.0905(9) 0.3079(7) 0.5136(4) 0.095(5) Uani 1 1 d . . Q 2
C162 C 0.4619(8) 0.7054(6) 0.0901(5) 0.034(3) Uani 1 1 d . U E 1
H162 H 0.4538 0.7114 0.0602 0.041 Uiso 1 1 calc R U E 1
C43 C 0.4718(9) 0.3428(7) 0.0445(5) 0.043(3) Uani 1 1 d . U D 1
H43 H 0.4771 0.3136 0.0650 0.052 Uiso 1 1 calc R U D 1
C1 C 0.0818(10) 0.4143(6) 0.2600(5) 0.044(3) Uani 1 1 d . U A 1
C2 C 0.2575(10) 0.4016(6) 0.2670(5) 0.040(3) Uani 1 1 d . U A 1
O56 O 0.3322(9) -0.0745(8) 0.7584(5) 0.111(5) Uani 1 1 d . . R 2
C4 C 0.0532(10) 0.2642(7) 0.3551(5) 0.043(3) Uani 1 1 d . U A 1
C10 C 0.1014(9) 0.2057(7) 0.2531(5) 0.042(3) Uani 1 1 d . U A 1
H10 H 0.0887 0.1659 0.2572 0.050 Uiso 1 1 calc R U A 1
C20 C 0.3294(11) 0.1641(7) 0.2384(5) 0.050(3) Uani 1 1 d . U B 1
O57 O -0.2444(11) 0.3156(7) 0.0856(4) 0.104(5) Uani 1 1 d . . S 2
C8 C 0.1218(10) 0.2846(7) 0.2059(5) 0.049(4) Uani 1 1 d . U A 1
H8 H 0.1233 0.2985 0.1782 0.059 Uiso 1 1 calc R U A 1
C9 C 0.1019(10) 0.2265(7) 0.2121(5) 0.052(4) Uani 1 1 d . U A 1
H9 H 0.0884 0.2002 0.1879 0.062 Uiso 1 1 calc R U A 1
C12 C 0.1254(10) 0.2288(7) 0.3343(5) 0.044(3) Uani 1 1 d . U A 1
C5 C 0.1529(11) 0.4049(7) 0.1946(5) 0.050(4) Uani 1 1 d . U A 1
H5A H 0.2065 0.3884 0.1858 0.075 Uiso 1 1 calc GR U A 1
H5B H 0.1582 0.4470 0.1930 0.075 Uiso 1 1 calc GR U A 1
H5C H 0.0961 0.3894 0.1755 0.075 Uiso 1 1 calc GR U A 1
C24 C 0.3522(10) 0.2410(7) 0.1954(5) 0.048(3) Uani 1 1 d . U B 1
C13 C 0.1026(11) 0.1637(6) 0.3368(5) 0.050(4) Uani 1 1 d . U A 1
H13A H 0.0406 0.1533 0.3200 0.075 Uiso 1 1 calc GR U A 1
H13B H 0.1047 0.1542 0.3668 0.075 Uiso 1 1 calc GR U A 1
H13C H 0.1481 0.1420 0.3251 0.075 Uiso 1 1 calc GR U A 1
C15 C 0.2044(13) 0.0876(7) 0.2129(6) 0.060(4) Uani 1 1 d . U B 1
O12 O 0.2247(10) 0.1991(6) 0.1178(4) 0.091(4) Uani 1 1 d . U B 1
O58 O 0.0387(10) 0.4887(7) 0.5403(5) 0.108(5) Uani 1 1 d . . T 2
C25 C 0.3574(12) 0.2626(7) 0.1512(6) 0.057(3) Uani 1 1 d . U B 1
C21 C 0.3435(10) 0.1993(7) 0.2759(6) 0.052(3) Uani 1 1 d . U B 1
H21 H 0.3410 0.1844 0.3032 0.062 Uiso 1 1 calc R U B 1
C22 C 0.3616(11) 0.2584(7) 0.2701(6) 0.055(4) Uani 1 1 d . U B 1
H22 H 0.3696 0.2840 0.2946 0.066 Uiso 1 1 calc R U B 1
C23 C 0.3685(10) 0.2817(7) 0.2313(5) 0.054(4) Uani 1 1 d . U B 1
H23 H 0.3829 0.3217 0.2287 0.064 Uiso 1 1 calc R U B 1
O59 O -0.1283(10) 0.1605(8) 0.1717(7) 0.139(7) Uani 1 1 d . . U 2
C18 C 0.3093(13) 0.0795(8) 0.2849(6) 0.066(4) Uani 1 1 d . U B 1
H18A H 0.2752 0.1057 0.3000 0.099 Uiso 1 1 calc GR U B 1
H18B H 0.3738 0.0803 0.3000 0.099 Uiso 1 1 calc GR U B 1
H18C H 0.2811 0.0402 0.2841 0.099 Uiso 1 1 calc GR U B 1
C16 C 0.2616(14) 0.2493(9) 0.1199(7) 0.077(5) Uani 1 1 d . U B 1
C19 C 0.3057(13) 0.0989(7) 0.2386(6) 0.061(3) Uani 1 1 d . U B 1
O60 O -0.3459(11) 0.3250(8) 0.1563(6) 0.121(6) Uani 1 1 d . . V 2
C14 C 0.3761(13) 0.0672(8) 0.2169(6) 0.062(4) Uani 1 1 d . U B 1
C17 C 0.4313(13) 0.2244(7) 0.1330(5) 0.056(4) Uani 1 1 d . U B 1
O61 O -0.0407(11) 0.0605(10) 0.2136(7) 0.167(10) Uani 1 1 d . . W 2
C26 C 0.3867(13) 0.3256(7) 0.1532(6) 0.068(5) Uani 1 1 d . U B 1
H26A H 0.4476 0.3323 0.1719 0.101 Uiso 1 1 calc GR U B 1
H26B H 0.3415 0.3477 0.1647 0.101 Uiso 1 1 calc GR U B 1
H26C H 0.3902 0.3380 0.1243 0.101 Uiso 1 1 calc GR U B 1
O16 O 0.2295(13) 0.2864(7) 0.0990(7) 0.149(8) Uani 1 1 d . U B 1
O62 O -0.1912(13) 0.2561(8) 0.2048(6) 0.136(7) Uani 1 1 d . . X 2
O18 O 0.2607(15) 0.0797(7) 0.0911(5) 0.139(6) Uani 1 1 d . U B 1
O63 O -0.0854(15) 0.2671(8) 0.1162(7) 0.149(7) Uani 1 1 d . . Y 2
O64 O 0.580(2) 0.1675(12) 0.1989(6) 0.234(16) Uani 1 1 d . . Z 2
O65 O 0.5087(19) 0.1069(7) 0.8371(8) 0.198(12) Uani 1 1 d . . A 2
O66 O 0.4475(12) -0.0057(10) 0.8106(7) 0.163(9) Uani 1 1 d . . B 2

loop_
_atom_site_aniso_label
_atom_site_aniso_U_11
_atom_site_aniso_U_22
_atom_site_aniso_U_33
_atom_site_aniso_U_23
_atom_site_aniso_U_13
_atom_site_aniso_U_12
Zn1 0.0341(10) 0.0449(11) 0.0462(11) -0.0071(9) 0.0117(8) -0.0009(8)
Zn2 0.0978(18) 0.0587(14) 0.0632(14) -0.0120(11) 0.0209(13) -0.0177(12)
P5 0.0092(16) 0.033(2) 0.0236(18) -0.0099(15) 0.0054(14) -0.0012(14)
P6 0.0104(16) 0.033(2) 0.0233(18) -0.0095(15) 0.0079(14) -0.0007(14)
P2 0.0119(17) 0.0307(19) 0.0233(18) -0.0117(15) 0.0076(14) -0.0035(14)
P8 0.0144(17) 0.0261(18) 0.0247(18) -0.0113(14) 0.0084(14) -0.0020(14)
P3 0.0160(17) 0.0231(19) 0.0267(18) -0.0082(14) 0.0072(14) -0.0010(14)
P1 0.0155(17) 0.0305(19) 0.0257(18) -0.0123(15) 0.0083(14) -0.0035(14)
P7 0.0136(16) 0.0260(19) 0.0234(17) -0.0096(14) 0.0053(14) 0.0017(14)
P4 0.0189(18) 0.0247(18) 0.0276(19) -0.0111(15) 0.0083(14) 0.0001(14)
N6 0.007(4) 0.017(4) 0.024(4) -0.009(3) 0.007(3) -0.001(3)
N3 0.012(5) 0.030(5) 0.023(4) -0.012(3) 0.003(4) -0.004(4)
N4 0.013(5) 0.025(4) 0.026(4) -0.013(3) 0.009(3) -0.001(4)
N5 0.009(5) 0.035(5) 0.025(4) -0.011(4) 0.004(4) 0.000(4)
O4 0.039(5) 0.035(4) 0.058(6) -0.006(4) 0.022(4) 0.005(4)
O9 0.054(6) 0.045(6) 0.040(5) -0.004(4) 0.012(4) 0.002(5)
O2 0.034(5) 0.051(6) 0.045(4) -0.004(4) 0.008(4) -0.004(4)
O6 0.034(5) 0.058(7) 0.059(6) -0.001(5) 0.016(4) -0.005(5)
O1 0.044(5) 0.044(5) 0.046(4) -0.001(4) 0.006(4) 0.000(4)
O19 0.047(7) 0.064(8) 0.060(7) 0.008(6) 0.020(6) 0.014(6)
O8 0.042(5) 0.038(5) 0.055(6) -0.004(5) 0.019(5) 0.002(4)
O20 0.046(7) 0.065(7) 0.060(7) -0.007(6) 0.027(6) 0.002(6)
O21 0.046(6) 0.055(7) 0.062(7) 0.001(6) 0.016(5) 0.005(5)
O3 0.038(5) 0.048(4) 0.048(5) -0.008(4) 0.010(4) 0.006(4)
O22 0.056(7) 0.071(8) 0.052(7) -0.007(6) 0.009(6) 0.008(6)
C6 0.027(5) 0.029(5) 0.028(5) -0.003(4) 0.003(4) -0.014(4)
O23 0.041(6) 0.047(7) 0.074(8) 0.009(6) 0.011(6) 0.004(5)
O24 0.048(7) 0.058(7) 0.076(8) -0.015(6) 0.013(6) 0.007(6)
O7 0.043(6) 0.047(6) 0.078(7) -0.002(5) 0.011(5) 0.008(4)
O25 0.047(6) 0.054(7) 0.056(7) -0.017(6) 0.007(5) -0.003(5)
O26 0.064(7) 0.039(6) 0.067(8) -0.001(6) 0.001(6) -0.004(5)
O5 0.044(5) 0.060(7) 0.049(5) 0.004(5) 0.016(4) 0.010(5)
O27 0.042(6) 0.082(9) 0.060(7) -0.005(6) 0.010(6) 0.005(6)
O28 0.073(8) 0.067(8) 0.054(7) -0.004(6) 0.004(6) 0.008(6)
O29 0.053(7) 0.056(7) 0.074(8) -0.006(6) 0.024(6) 0.004(6)
O30 0.031(6) 0.056(7) 0.073(8) -0.006(6) 0.010(5) 0.000(5)
C50 0.027(5) 0.031(8) 0.028(5) -0.004(5) 0.011(4) -0.003(5)
C124 0.005(6) 0.032(5) 0.025(5) -0.007(4) 0.004(4) -0.003(4)
O31 0.048(7) 0.055(7) 0.071(8) -0.004(6) 0.010(6) -0.003(5)
N1 0.033(6) 0.035(4) 0.045(4) -0.008(3) 0.013(4) -0.002(4)
O32 0.053(7) 0.080(9) 0.061(8) -0.001(6) 0.001(6) 0.001(6)
C165 0.015(4) 0.025(4) 0.017(6) -0.002(4) 0.010(4) 0.000(3)
O33 0.056(7) 0.064(8) 0.067(8) -0.011(6) 0.000(6) -0.001(6)
O34 0.034(6) 0.085(9) 0.095(9) 0.026(7) 0.020(6) 0.006(6)
O35 0.061(8) 0.071(8) 0.059(7) -0.003(6) 0.005(6) 0.014(6)
O36 0.049(7) 0.053(7) 0.096(9) -0.006(7) 0.012(6) 0.005(6)
O37 0.047(7) 0.065(8) 0.067(8) -0.006(6) 0.016(6) 0.007(6)
O38 0.062(8) 0.073(8) 0.082(9) 0.022(7) 0.029(7) 0.010(6)
O39 0.050(7) 0.058(7) 0.072(8) 0.000(6) 0.011(6) -0.001(6)
C98 0.026(5) 0.032(5) 0.041(8) -0.007(5) 0.008(5) 0.001(4)
C136 0.012(4) 0.037(6) 0.024(6) -0.008(5) 0.010(4) -0.001(4)
C86 0.016(4) 0.026(6) 0.031(6) -0.010(5) 0.005(4) -0.002(4)
C108 0.003(6) 0.031(6) 0.041(6) -0.003(4) 0.006(5) 0.002(5)
C126 0.011(6) 0.040(6) 0.026(5) -0.006(4) 0.002(5) -0.002(5)
O40 0.049(7) 0.063(8) 0.070(8) -0.005(6) 0.013(6) 0.007(6)
C152 0.022(5) 0.030(7) 0.026(5) -0.011(4) 0.008(4) 0.004(5)
N2 0.047(7) 0.041(5) 0.062(5) -0.004(4) 0.018(5) 0.001(4)
C100 0.019(5) 0.034(8) 0.030(5) -0.010(4) 0.008(4) 0.001(5)
C109 0.009(6) 0.029(5) 0.036(6) -0.009(4) 0.003(5) -0.005(5)
C54 0.005(6) 0.036(6) 0.040(6) -0.011(4) 0.005(5) -0.004(5)
C170 0.024(5) 0.025(5) 0.028(7) -0.009(4) 0.006(5) -0.001(4)
C45 0.016(4) 0.022(6) 0.025(4) -0.009(4) 0.008(3) -0.002(4)
C72 0.016(7) 0.031(6) 0.043(5) -0.009(4) 0.005(5) -0.001(5)
C101 0.021(5) 0.021(7) 0.030(5) -0.004(5) 0.005(4) -0.003(5)
C112 0.015(4) 0.035(6) 0.028(7) -0.014(5) 0.012(4) 0.005(4)
C154 0.015(4) 0.039(7) 0.026(6) -0.014(5) 0.011(4) -0.004(4)
C49 0.033(5) 0.031(8) 0.027(5) -0.001(5) 0.011(4) -0.003(5)
C69 0.005(6) 0.021(4) 0.033(5) -0.008(3) 0.006(4) 0.000(4)
C137 0.011(5) 0.039(6) 0.040(7) -0.011(5) 0.004(5) -0.001(4)
C135 0.009(4) 0.029(5) 0.017(5) -0.007(4) 0.010(4) 0.004(3)
C106 0.005(6) 0.040(5) 0.026(5) -0.001(4) 0.001(5) 0.006(4)
C158 0.023(5) 0.031(6) 0.028(6) -0.011(5) 0.005(4) -0.008(4)
C68 0.021(5) 0.029(5) 0.032(7) -0.006(5) 0.016(5) 0.003(4)
C147 0.016(4) 0.024(6) 0.026(5) -0.013(4) 0.009(3) 0.003(4)
C103 0.012(5) 0.035(8) 0.034(5) -0.018(5) 0.004(4) 0.000(5)
C99 0.013(4) 0.022(6) 0.025(4) -0.012(4) 0.003(3) 0.004(4)
O15 0.074(7) 0.052(7) 0.105(9) 0.012(6) 0.042(6) 0.012(6)
C64 0.023(5) 0.026(5) 0.027(7) -0.009(5) 0.008(4) 0.001(4)
O41 0.078(9) 0.081(9) 0.064(8) -0.014(7) 0.020(7) 0.010(7)
C104 0.015(4) 0.025(7) 0.029(5) -0.017(5) 0.007(4) 0.002(4)
C93 0.018(4) 0.029(5) 0.027(6) -0.009(4) 0.010(4) 0.001(3)
C116 0.018(5) 0.030(5) 0.026(6) -0.011(4) 0.004(5) 0.002(4)
C36 0.020(7) 0.042(6) 0.030(6) -0.008(4) 0.011(5) -0.010(5)
C166 0.018(4) 0.030(6) 0.034(7) -0.006(5) 0.013(4) -0.002(4)
C131 0.014(5) 0.043(7) 0.033(7) -0.019(5) 0.005(4) 0.005(4)
C130 0.014(4) 0.039(6) 0.026(6) -0.020(5) 0.010(4) 0.006(4)
C62 0.028(5) 0.036(5) 0.029(7) -0.017(5) 0.006(5) -0.005(4)
C129 0.009(4) 0.033(6) 0.026(6) -0.015(4) 0.004(4) 0.007(4)
C82 0.025(5) 0.026(6) 0.029(6) -0.011(4) 0.008(4) 0.002(4)
C110 0.018(7) 0.029(5) 0.024(5) -0.007(4) 0.005(5) -0.002(4)
C125 0.013(6) 0.042(6) 0.026(5) -0.005(4) 0.005(5) -0.003(5)
O42 0.060(8) 0.095(10) 0.079(9) 0.001(8) -0.003(7) -0.013(7)
O43 0.065(8) 0.075(8) 0.061(8) -0.021(6) 0.012(6) -0.003(6)
O44 0.054(7) 0.077(9) 0.080(9) -0.007(7) 0.023(6) 0.001(6)
C34 0.002(6) 0.037(5) 0.028(5) -0.011(4) 0.004(4) -0.004(4)
C118 0.014(4) 0.043(6) 0.019(7) -0.008(5) 0.006(4) -0.001(4)
C85 0.018(5) 0.025(7) 0.044(6) -0.015(5) 0.009(4) -0.006(4)
C134 0.022(5) 0.046(7) 0.036(6) -0.005(5) 0.005(4) 0.005(5)
O45 0.040(7) 0.072(8) 0.088(9) -0.004(7) 0.020(6) 0.011(6)
C140 0.014(5) 0.029(5) 0.029(7) -0.006(4) 0.008(4) 0.000(4)
C81 0.018(4) 0.029(6) 0.034(5) -0.010(4) 0.005(4) -0.002(4)
C80 0.025(5) 0.027(6) 0.036(5) -0.009(4) 0.010(4) 0.001(4)
C168 0.026(5) 0.043(5) 0.022(7) -0.006(5) 0.009(5) 0.007(4)
C155 0.006(5) 0.041(7) 0.036(6) -0.009(5) 0.010(4) -0.002(4)
C121 0.029(5) 0.037(6) 0.027(7) -0.008(5) 0.005(5) -0.004(4)
O46 0.057(7) 0.093(9) 0.054(7) -0.013(7) 0.017(6) -0.003(7)
C160 0.011(6) 0.039(5) 0.029(5) -0.006(4) 0.007(5) -0.001(5)
C122 0.025(6) 0.039(5) 0.031(8) -0.010(5) 0.009(5) 0.000(4)
C117 0.015(4) 0.034(5) 0.022(6) -0.008(4) 0.007(4) -0.004(3)
C156 0.021(5) 0.037(7) 0.035(6) -0.014(5) 0.011(4) -0.008(5)
C71 0.018(7) 0.028(5) 0.040(6) -0.005(4) 0.008(5) -0.002(5)
C157 0.026(5) 0.029(7) 0.034(6) -0.014(5) 0.011(4) -0.006(4)
C74 0.017(7) 0.029(5) 0.033(5) -0.010(4) 0.007(5) -0.004(5)
C56 0.016(7) 0.039(5) 0.025(5) -0.014(4) 0.007(5) -0.005(5)
C111 0.014(4) 0.032(5) 0.023(6) -0.011(4) 0.010(4) 0.002(4)
C139 0.019(5) 0.034(6) 0.031(7) -0.005(5) 0.003(5) 0.006(4)
C73 0.015(7) 0.033(5) 0.039(6) -0.012(4) 0.007(5) -0.001(5)
C159 0.014(6) 0.037(5) 0.020(4) -0.010(3) 0.008(4) 0.002(4)
C57 0.016(4) 0.034(5) 0.028(6) -0.021(4) 0.011(4) -0.008(4)
C58 0.017(4) 0.041(6) 0.030(7) -0.017(5) 0.014(4) -0.005(4)
C161 0.025(7) 0.056(6) 0.030(5) 0.002(4) 0.010(5) -0.001(5)
C143 0.023(7) 0.025(5) 0.048(6) -0.004(4) 0.015(5) 0.006(5)
C128 0.017(7) 0.038(6) 0.031(5) -0.008(4) 0.005(5) 0.001(5)
C87 0.008(6) 0.036(5) 0.026(4) -0.013(3) 0.008(4) -0.009(4)
C144 0.014(7) 0.033(6) 0.052(6) -0.011(4) 0.016(5) -0.005(5)
C142 0.015(7) 0.026(5) 0.034(5) -0.003(4) 0.007(5) 0.006(4)
C169 0.028(5) 0.035(6) 0.031(7) -0.005(5) 0.011(5) 0.008(4)
C89 0.020(7) 0.052(6) 0.031(5) -0.006(4) 0.007(5) -0.012(5)
C47 0.022(5) 0.041(8) 0.029(5) -0.013(5) 0.008(4) 0.000(5)
C35 0.026(7) 0.053(6) 0.025(5) -0.009(4) 0.007(5) 0.000(5)
C105 0.014(6) 0.033(4) 0.019(5) -0.008(3) -0.002(4) 0.001(4)
C38 0.017(7) 0.037(6) 0.030(5) -0.011(4) 0.009(5) -0.004(5)
O47 0.070(9) 0.069(9) 0.096(10) -0.017(7) 0.009(7) 0.007(7)
C46 0.018(4) 0.047(8) 0.025(5) -0.013(5) 0.010(4) 0.000(5)
C41 0.024(5) 0.046(7) 0.039(7) -0.017(5) 0.011(5) 0.004(5)
C27 0.015(4) 0.038(5) 0.030(7) -0.012(4) 0.003(4) -0.006(4)
C77 0.025(5) 0.039(7) 0.041(6) -0.017(5) 0.016(4) 0.000(5)
C78 0.031(5) 0.036(7) 0.044(6) -0.014(5) 0.021(4) 0.000(5)
O48 0.043(7) 0.080(9) 0.099(10) -0.027(7) 0.024(7) -0.005(6)
C44 0.026(5) 0.045(7) 0.032(6) -0.011(5) 0.005(5) 0.001(5)
C33 0.013(6) 0.039(5) 0.026(4) -0.010(4) 0.007(4) -0.002(4)
C67 0.026(5) 0.032(6) 0.047(8) 0.001(5) 0.009(5) 0.005(4)
C107 0.025(7) 0.039(5) 0.041(6) 0.001(4) 0.010(5) 0.012(5)
C138 0.019(5) 0.043(6) 0.036(7) -0.009(5) 0.005(5) 0.004(4)
C37 0.022(7) 0.043(6) 0.026(5) -0.011(4) 0.012(5) -0.009(5)
C53 0.022(7) 0.029(5) 0.041(6) -0.004(4) 0.012(5) -0.005(5)
C83 0.034(5) 0.027(7) 0.043(6) -0.012(5) 0.016(4) -0.004(5)
C132 0.025(6) 0.047(7) 0.042(7) -0.012(5) 0.006(5) 0.010(5)
C75 0.022(4) 0.013(5) 0.032(5) -0.016(4) 0.012(4) -0.001(4)
C114 0.018(5) 0.045(6) 0.028(7) -0.007(5) 0.002(5) -0.004(4)
C88 0.017(7) 0.040(5) 0.031(5) -0.009(4) 0.006(5) -0.008(5)
O14 0.083(8) 0.075(8) 0.090(8) 0.006(6) 0.037(6) 0.019(6)
C146 0.017(7) 0.033(5) 0.031(5) -0.010(4) 0.004(5) -0.003(5)
C113 0.019(5) 0.044(6) 0.027(7) -0.006(5) 0.009(5) 0.003(4)
C148 0.019(4) 0.037(7) 0.028(6) -0.016(5) 0.010(4) 0.006(4)
C60 0.026(5) 0.048(6) 0.024(7) -0.017(5) 0.008(5) -0.015(5)
C141 0.015(6) 0.026(4) 0.028(5) -0.006(3) 0.005(4) 0.004(4)
O49 0.078(9) 0.049(7) 0.094(10) 0.003(7) 0.018(7) 0.002(6)
C153 0.013(4) 0.028(6) 0.037(5) -0.007(4) 0.008(4) -0.001(4)
C123 0.004(6) 0.033(5) 0.029(4) -0.006(3) 0.004(4) -0.006(4)
C63 0.017(4) 0.031(5) 0.020(6) -0.010(4) 0.007(4) 0.002(3)
C55 0.015(7) 0.040(5) 0.036(6) -0.013(4) 0.009(5) -0.001(5)
C65 0.024(5) 0.035(6) 0.040(8) -0.008(5) 0.002(5) 0.000(4)
C52 0.010(6) 0.033(5) 0.030(5) -0.007(4) 0.009(5) -0.008(4)
O11 0.085(7) 0.079(8) 0.080(6) 0.004(5) 0.016(5) -0.022(6)
C167 0.016(5) 0.044(6) 0.031(7) -0.007(5) 0.014(5) 0.003(4)
C84 0.032(6) 0.028(7) 0.050(7) -0.009(5) 0.013(5) -0.008(5)
C97 0.036(5) 0.038(6) 0.028(7) -0.006(5) 0.015(5) 0.009(4)
C95 0.019(5) 0.041(6) 0.040(8) -0.006(5) 0.015(5) 0.004(4)
C51 0.018(6) 0.032(4) 0.028(5) -0.011(3) 0.007(4) -0.008(4)
C28 0.018(5) 0.037(6) 0.022(7) -0.011(5) 0.006(4) -0.005(4)
C66 0.024(5) 0.039(6) 0.046(8) 0.001(5) 0.007(5) 0.006(4)
C32 0.033(6) 0.036(5) 0.033(8) -0.010(5) 0.009(5) -0.005(4)
C119 0.019(5) 0.050(6) 0.036(8) -0.012(5) 0.012(5) -0.009(4)
C76 0.023(4) 0.035(7) 0.030(5) -0.016(5) 0.013(4) 0.001(4)
C150 0.029(5) 0.025(7) 0.043(6) -0.013(5) 0.016(4) 0.005(5)
C164 0.020(7) 0.041(6) 0.031(5) -0.015(4) 0.012(5) -0.003(5)
C149 0.021(5) 0.033(7) 0.045(6) -0.007(5) 0.013(4) 0.006(5)
C39 0.019(4) 0.038(6) 0.028(6) -0.014(4) 0.007(4) 0.005(4)
C145 0.012(6) 0.035(5) 0.046(6) -0.014(4) 0.014(5) -0.006(5)
C127 0.017(7) 0.040(6) 0.029(5) -0.010(4) 0.006(5) 0.000(5)
O50 0.063(8) 0.082(9) 0.096(10) -0.002(8) -0.002(7) -0.008(7)
C70 0.006(6) 0.033(5) 0.034(5) -0.004(4) 0.002(5) -0.002(4)
O51 0.120(12) 0.089(10) 0.077(10) 0.023(8) 0.000(9) -0.024(9)
C91 0.015(7) 0.052(6) 0.032(5) -0.016(4) 0.012(5) -0.007(5)
C29 0.025(5) 0.045(6) 0.023(7) -0.015(5) 0.008(5) -0.012(4)
C59 0.021(5) 0.048(6) 0.033(7) -0.017(5) 0.011(5) -0.013(4)
O52 0.071(9) 0.075(9) 0.101(10) -0.007(8) 0.006(8) 0.003(7)
O53 0.087(10) 0.060(8) 0.186(16) -0.055(9) 0.096(11) -0.019(7)
C94 0.022(4) 0.034(6) 0.040(8) -0.013(5) 0.013(4) 0.000(4)
C102 0.018(5) 0.033(8) 0.033(5) -0.016(5) 0.004(4) -0.005(5)
C163 0.017(7) 0.059(6) 0.031(5) -0.013(4) 0.014(5) -0.002(6)
C31 0.040(6) 0.037(6) 0.039(8) -0.014(6) 0.011(5) -0.011(4)
O17 0.084(7) 0.065(7) 0.083(9) -0.004(6) 0.038(6) -0.001(5)
C151 0.027(5) 0.039(8) 0.040(6) -0.007(5) 0.016(4) 0.009(5)
C11 0.020(7) 0.038(5) 0.052(5) -0.007(4) 0.013(4) 0.002(4)
C30 0.037(6) 0.043(6) 0.027(8) -0.010(5) 0.010(5) -0.014(5)
C40 0.022(5) 0.048(7) 0.034(7) -0.016(5) 0.013(4) 0.003(4)
O10 0.118(8) 0.059(6) 0.074(6) -0.014(5) 0.044(5) 0.004(6)
C79 0.032(5) 0.027(6) 0.041(6) -0.012(5) 0.020(4) 0.000(5)
C96 0.030(6) 0.044(6) 0.031(7) -0.008(5) 0.012(5) 0.012(4)
C48 0.029(5) 0.037(8) 0.028(5) -0.010(5) 0.007(4) 0.000(5)
C120 0.029(6) 0.052(6) 0.038(8) -0.013(6) 0.008(5) -0.007(5)
C133 0.026(5) 0.050(8) 0.039(7) -0.001(6) 0.003(5) 0.010(5)
C42 0.026(6) 0.049(8) 0.043(7) -0.014(5) 0.006(5) 0.002(5)
C115 0.024(5) 0.046(7) 0.034(7) 0.002(6) 0.004(5) -0.003(4)
C92 0.026(7) 0.042(6) 0.032(5) -0.017(4) 0.010(5) -0.005(5)
C61 0.030(5) 0.054(7) 0.047(9) -0.004(6) 0.006(5) -0.009(5)
O54 0.071(9) 0.109(11) 0.100(11) -0.033(9) 0.018(8) 0.007(8)
C90 0.010(7) 0.055(6) 0.035(6) -0.010(4) 0.001(5) -0.009(5)
O13 0.108(7) 0.050(5) 0.107(9) -0.009(5) 0.056(7) -0.001(5)
C3 0.040(5) 0.045(5) 0.051(7) -0.007(5) 0.015(5) 0.006(4)
C7 0.028(7) 0.042(5) 0.045(5) -0.004(4) 0.008(5) -0.002(4)
O55 0.076(9) 0.135(13) 0.067(9) -0.015(9) 0.007(7) -0.037(9)
C162 0.004(6) 0.063(6) 0.037(6) -0.006(4) 0.009(5) -0.001(5)
C43 0.026(5) 0.056(8) 0.047(8) 0.002(6) 0.006(5) 0.004(5)
C1 0.040(6) 0.042(7) 0.050(5) 0.002(5) 0.011(4) -0.007(5)
C2 0.032(5) 0.044(8) 0.044(5) -0.008(5) 0.008(4) -0.007(5)
O56 0.046(8) 0.162(15) 0.121(13) -0.010(11) 0.004(8) 0.027(9)
C4 0.039(6) 0.040(5) 0.052(8) 0.000(5) 0.016(6) 0.004(4)
C10 0.023(7) 0.046(6) 0.058(6) -0.014(5) 0.013(5) 0.005(5)
C20 0.047(8) 0.047(5) 0.059(6) -0.005(4) 0.021(5) 0.005(5)
O57 0.127(13) 0.119(13) 0.070(9) -0.002(9) 0.034(9) 0.005(10)
C8 0.047(9) 0.054(6) 0.048(6) -0.010(5) 0.015(6) 0.003(6)
C9 0.043(9) 0.054(6) 0.057(6) -0.013(5) 0.011(6) 0.000(6)
C12 0.034(5) 0.048(5) 0.052(5) -0.006(4) 0.014(4) 0.003(4)
C5 0.051(9) 0.059(9) 0.043(6) 0.004(5) 0.013(5) 0.003(7)
C24 0.039(8) 0.042(5) 0.066(5) -0.004(4) 0.019(5) 0.002(5)
C13 0.044(8) 0.043(6) 0.065(10) 0.001(5) 0.014(7) 0.004(5)
C15 0.068(6) 0.040(8) 0.076(7) -0.003(6) 0.028(5) 0.007(5)
O12 0.108(8) 0.074(6) 0.082(8) 0.005(5) 0.007(6) -0.022(5)
O58 0.085(11) 0.098(12) 0.137(14) 0.011(10) 0.012(10) 0.003(9)
C25 0.065(6) 0.043(6) 0.068(6) 0.000(4) 0.026(5) 0.002(5)
C21 0.033(8) 0.059(6) 0.066(7) -0.012(5) 0.019(6) 0.009(6)
C22 0.044(9) 0.056(7) 0.065(7) -0.010(5) 0.012(6) 0.008(6)
C23 0.042(9) 0.053(7) 0.069(6) -0.008(5) 0.016(6) 0.011(6)
O59 0.069(10) 0.146(16) 0.20(2) -0.074(14) 0.041(11) -0.013(10)
C18 0.081(11) 0.058(10) 0.069(7) 0.005(6) 0.036(7) 0.015(8)
C16 0.074(7) 0.061(7) 0.095(10) 0.008(6) 0.010(7) 0.001(5)
C19 0.078(6) 0.048(6) 0.069(6) -0.005(5) 0.041(5) 0.006(5)
O60 0.091(11) 0.131(14) 0.149(15) -0.020(12) 0.059(11) -0.032(10)
C14 0.071(8) 0.054(8) 0.068(6) -0.012(5) 0.034(6) 0.008(6)
C17 0.070(7) 0.044(6) 0.059(9) -0.003(5) 0.025(6) 0.007(5)
O61 0.069(11) 0.26(2) 0.181(18) -0.121(18) 0.076(12) -0.062(13)
C26 0.082(11) 0.047(6) 0.083(11) -0.003(6) 0.039(9) 0.003(6)
O16 0.141(13) 0.082(9) 0.191(16) 0.048(9) -0.052(12) -0.008(8)
O62 0.147(16) 0.145(16) 0.117(14) -0.015(12) 0.051(12) -0.056(13)
O18 0.223(14) 0.110(10) 0.082(8) -0.031(7) 0.047(8) -0.066(9)
O63 0.163(18) 0.124(15) 0.166(18) -0.011(13) 0.063(15) -0.030(13)
O64 0.29(3) 0.30(3) 0.092(14) -0.070(17) -0.041(16) 0.22(3)
O65 0.29(3) 0.064(11) 0.19(2) -0.016(12) -0.08(2) -0.006(14)
O66 0.097(13) 0.20(2) 0.19(2) -0.056(17) 0.030(13) 0.041(14)

loop_
_atom_type_symbol
_atom_type_description
_atom_type_scat_dispersion_real
_atom_type_scat_dispersion_imag
_atom_type_scat_source
C C 0.0060 0.0030 'International Tables Vol C Tables 4.2.6.8 and 6.1.1.4'
H H 0.0000 0.0000 'International Tables Vol C Tables 4.2.6.8 and 6.1.1.4'
N N 0.0110 0.0050 'International Tables Vol C Tables 4.2.6.8 and 6.1.1.4'
O O 0.0190 0.0100 'International Tables Vol C Tables 4.2.6.8 and 6.1.1.4'
P P 0.1480 0.1500 'International Tables Vol C Tables 4.2.6.8 and 6.1.1.4'
Zn Zn 0.0540 2.1480 'International Tables Vol C Tables 4.2.6.8 and 6.1.1.4'

loop_
_geom_angle_atom_site_label_1
_geom_angle_atom_site_label_2
_geom_angle_atom_site_label_3
_geom_angle
O4 Zn1 O9 90.7(4)
O4 Zn1 N1 83.5(4)
O9 Zn1 N1 174.1(4)
O2 Zn1 O4 169.1(4)
O2 Zn1 O9 100.3(4)
O2 Zn1 O1 85.7(4)
O2 Zn1 O3 93.8(4)
O2 Zn1 N1 85.6(4)
O1 Zn1 O4 94.4(4)
O1 Zn1 O9 91.6(4)
O1 Zn1 O3 175.6(4)
O1 Zn1 N1 89.3(4)
O3 Zn1 O4 85.3(4)
O3 Zn1 O9 92.8(4)
O3 Zn1 N1 86.3(4)
O11 Zn2 N2 86.9(5)
O10 Zn2 N2 86.3(5)
O10 Zn2 O11 85.3(5)
O10 Zn2 O13 90.3(6)
O13 Zn2 N2 83.3(5)
O13 Zn2 O11 169.5(6)
O12 Zn2 N2 86.9(5)
O12 Zn2 O11 96.9(6)
O12 Zn2 O10 172.7(5)
O12 Zn2 O13 86.3(6)
O18 Zn2 N2 177.5(7)
O18 Zn2 O11 95.0(6)
O18 Zn2 O10 92.2(7)
O18 Zn2 O13 94.7(6)
O18 Zn2 O12 94.6(7)
N5 P5 C99 115.1(5)
N5 P5 C111 112.9(5)
N5 P5 C105 107.6(6)
C111 P5 C99 106.7(6)
C105 P5 C99 106.3(5)
C105 P5 C111 107.9(6)
N5 P6 C129 112.7(5)
N5 P6 C117 114.6(5)
N5 P6 C123 107.4(6)
C129 P6 C117 107.2(6)
C129 P6 C123 108.5(6)
C117 P6 C123 106.1(6)
N3 P2 C45 115.5(5)
N3 P2 C57 112.4(5)
N3 P2 C51 106.7(6)
C57 P2 C45 105.5(6)
C51 P2 C45 107.5(6)
C51 P2 C57 109.1(6)
N6 P8 C165 113.3(5)
N6 P8 C159 106.7(6)
N6 P8 C153 112.7(5)
C159 P8 C165 106.8(5)
C153 P8 C165 109.3(6)
C153 P8 C159 107.6(6)
N4 P3 C69 106.6(6)
N4 P3 C75 112.0(5)
N4 P3 C63 112.5(5)
C69 P3 C75 108.7(5)
C69 P3 C63 107.1(5)
C63 P3 C75 109.7(6)
N3 P1 C27 113.9(5)
N3 P1 C33 106.7(6)
N3 P1 C39 113.4(5)
C27 P1 C33 105.6(6)
C39 P1 C27 108.1(6)
C39 P1 C33 108.8(6)
N6 P7 C135 112.2(5)
N6 P7 C147 113.3(5)
N6 P7 C141 106.3(6)
C135 P7 C141 106.8(5)
C147 P7 C135 110.2(6)
C147 P7 C141 107.7(5)
N4 P4 C93 112.4(5)
N4 P4 C81 112.2(5)
N4 P4 C87 107.6(6)
C81 P4 C93 110.8(6)
C81 P4 C87 107.4(6)
C87 P4 C93 106.2(6)
P7 N6 P8 129.2(6)
P2 N3 P1 140.9(7)
P3 N4 P4 129.7(7)
P5 N5 P6 143.2(7)
C4 O4 Zn1 122.2(9)
C2 O2 Zn1 119.8(9)
C1 O1 Zn1 114.4(10)
C3 O3 Zn1 121.3(9)
C7 C6 C2 100.8(10)
C7 C6 C5 108.5(11)
C1 C6 C7 110.5(12)
C1 C6 C2 116.4(11)
C1 C6 C5 115.7(13)
C5 C6 C2 103.6(11)
C45 C50 H50 120.5
C49 C50 H50 120.5
C49 C50 C45 119.0(12)
C125 C124 H124 119.9
C123 C124 H124 119.9
C123 C124 C125 120.1(12)
C11 N1 Zn1 118.0(10)
C11 N1 C7 125.4(13)
C7 N1 Zn1 116.6(9)
C170 C165 P8 124.3(9)
C170 C165 C166 119.8(11)
C166 C165 P8 115.9(9)
C93 C98 H98 119.7
C93 C98 C97 120.6(12)
C97 C98 H98 119.7
C137 C136 H136 120.4
C135 C136 H136 120.4
C135 C136 C137 119.2(12)
C85 C86 H86 120.0
C85 C86 C81 119.9(13)
C81 C86 H86 120.0
C109 C108 H108 121.2
C109 C108 C107 117.6(13)
C107 C108 H108 121.2
C125 C126 H126 121.5
C127 C126 H126 121.5
C127 C126 C125 117.1(13)
C147 C152 H152 119.8
C147 C152 C151 120.4(12)
C151 C152 H152 119.8
C20 N2 Zn2 118.7(10)
C24 N2 Zn2 117.6(11)
C24 N2 C20 122.9(14)
C101 C100 H100 120.7
C99 C100 H100 120.7
C99 C100 C101 118.6(11)
C108 C109 H109 119.0
C108 C109 C110 122.1(12)
C110 C109 H109 119.0
C53 C54 H54 119.8
C55 C54 H54 119.8
C55 C54 C53 120.3(13)
C165 C170 H170 120.3
C165 C170 C169 119.5(12)
C169 C170 H170 120.3
C50 C45 P2 120.2(9)
C46 C45 P2 118.9(10)
C46 C45 C50 120.7(11)
C71 C72 H72 119.9
C73 C72 H72 119.9
C73 C72 C71 120.2(13)
C100 C101 H101 119.5
C102 C101 C100 120.9(12)
C102 C101 H101 119.5
C111 C112 H112 120.8
C113 C112 H112 120.8
C113 C112 C111 118.5(13)
C155 C154 H154 120.9
C155 C154 C153 118.1(12)
C153 C154 H154 120.9
C50 C49 H49 119.6
C48 C49 C50 120.7(13)
C48 C49 H49 119.6
C74 C69 P3 116.2(10)
C70 C69 P3 122.6(9)
C70 C69 C74 121.1(12)
C136 C137 H137 120.3
C138 C137 C136 119.3(12)
C138 C137 H137 120.3
C136 C135 P7 118.0(10)
C136 C135 C140 120.2(11)
C140 C135 P7 121.7(9)
C105 C106 H106 118.5
C105 C106 C107 122.9(12)
C107 C106 H106 118.5
C157 C158 H158 118.8
C157 C158 C153 122.4(12)
C153 C158 H158 118.8
C67 C68 H68 120.3
C63 C68 H68 120.3
C63 C68 C67 119.3(12)
C152 C147 P7 124.0(9)
C152 C147 C148 119.7(11)
C148 C147 P7 116.3(10)
C104 C103 H103 120.1
C104 C103 C102 119.8(11)
C102 C103 H103 120.1
C100 C99 P5 120.8(9)
C100 C99 C104 121.4(11)
C104 C99 P5 117.7(9)
C63 C64 H64 120.2
C63 C64 C65 119.5(12)
C65 C64 H64 120.2
C103 C104 C99 119.0(12)
C103 C104 H104 120.5
C99 C104 H104 120.5
C98 C93 P4 124.4(10)
C98 C93 C94 119.7(12)
C94 C93 P4 115.9(10)
C111 C116 H116 119.1
C111 C116 C115 121.7(12)
C115 C116 H116 119.1
C35 C36 H36 121.5
C37 C36 H36 121.5
C37 C36 C35 117.0(13)
C165 C166 H166 119.6
C167 C166 C165 120.7(12)
C167 C166 H166 119.6
C130 C131 H131 120.0
C132 C131 H131 120.0
C132 C131 C130 120.1(13)
C131 C130 H130 120.1
C131 C130 C129 119.9(13)
C129 C130 H130 120.1
C57 C62 H62 119.2
C57 C62 C61 121.6(13)
C61 C62 H62 119.2
C130 C129 P6 117.7(10)
C134 C129 P6 123.0(10)
C134 C129 C130 118.8(11)
C81 C82 H82 118.7
C83 C82 H82 118.7
C83 C82 C81 122.6(12)
C109 C110 H110 120.2
C109 C110 C105 119.6(12)
C105 C110 H110 120.2
C124 C125 C126 122.1(13)
C124 C125 H125 119.0
C126 C125 H125 119.0
C35 C34 H34 119.5
C33 C34 H34 119.5
C33 C34 C35 121.0(12)
C117 C118 H118 119.2
C117 C118 C119 121.5(13)
C119 C118 H118 119.2
C86 C85 H85 119.0
C84 C85 C86 122.0(13)
C84 C85 H85 119.0
C129 C134 H134 119.7
C133 C134 C129 120.7(13)
C133 C134 H134 119.7
C135 C140 H140 120.0
C139 C140 C135 120.1(11)
C139 C140 H140 120.0
C86 C81 P4 119.3(10)
C82 C81 P4 123.7(9)
C82 C81 C86 116.7(11)
C75 C80 H80 120.3
C75 C80 C79 119.5(13)
C79 C80 H80 120.3
C169 C168 H168 118.4
C169 C168 C167 123.1(12)
C167 C168 H168 118.4
C154 C155 H155 119.4
C156 C155 C154 121.3(12)
C156 C155 H155 119.4
C122 C121 H121 119.5
C120 C121 H121 119.5
C120 C121 C122 121.0(13)
C159 C160 H160 119.5
C159 C160 C161 120.9(12)
C161 C160 H160 119.5
C121 C122 H122 120.3
C121 C122 C117 119.3(12)
C117 C122 H122 120.3
C118 C117 P6 120.3(10)
C118 C117 C122 118.9(12)
C122 C117 P6 120.7(9)
C155 C156 H156 119.0
C155 C156 C157 121.9(12)
C157 C156 H156 119.0
C72 C71 H71 120.2
C72 C71 C70 119.6(13)
C70 C71 H71 120.2
C158 C157 C156 117.6(13)
C158 C157 H157 121.2
C156 C157 H157 121.2
C69 C74 H74 121.1
C69 C74 C73 117.8(13)
C73 C74 H74 121.1
C55 C56 H56 120.9
C55 C56 C51 118.3(13)
C51 C56 H56 120.9
C112 C111 P5 118.1(10)
C116 C111 P5 121.4(9)
C116 C111 C112 119.9(11)
C140 C139 H139 120.5
C138 C139 C140 119.0(13)
C138 C139 H139 120.5
C72 C73 C74 121.4(12)
C72 C73 H73 119.3
C74 C73 H73 119.3
C160 C159 P8 122.9(9)
C160 C159 C164 119.6(12)
C164 C159 P8 117.6(10)
C62 C57 P2 121.7(10)
C62 C57 C58 120.6(12)
C58 C57 P2 117.0(10)
C57 C58 H58 120.9
C59 C58 C57 118.1(13)
C59 C58 H58 120.9
C160 C161 H161 120.5
C162 C161 C160 119.0(14)
C162 C161 H161 120.5
C144 C143 H143 120.5
C144 C143 C142 119.1(13)
C142 C143 H143 120.5
C123 C128 H128 120.4
C123 C128 C127 119.2(13)
C127 C128 H128 120.4
C88 C87 P4 122.6(9)
C88 C87 C92 118.8(12)
C92 C87 P4 118.7(11)
C143 C144 H144 120.3
C145 C144 C143 119.4(13)
C145 C144 H144 120.3
C143 C142 H142 119.8
C141 C142 C143 120.5(12)
C141 C142 H142 119.8
C170 C169 H169 119.9
C168 C169 C170 120.3(13)
C168 C169 H169 119.9
C88 C89 H89 117.6
C90 C89 H89 117.6
C90 C89 C88 124.7(15)
C46 C47 H47 120.8
C46 C47 C48 118.5(12)
C48 C47 H47 120.8
C36 C35 H35 120.1
C34 C35 C36 119.9(14)
C34 C35 H35 120.1
C106 C105 P5 122.7(10)
C106 C105 C110 117.6(12)
C110 C105 P5 119.7(10)
C33 C38 H38 120.6
C37 C38 H38 120.6
C37 C38 C33 118.9(13)
C45 C46 H46 119.9
C47 C46 C45 120.3(12)
C47 C46 H46 119.9
C40 C41 H41 119.3
C42 C41 H41 119.3
C42 C41 C40 121.3(14)
C28 C27 P1 119.1(10)
C28 C27 C32 120.4(12)
C32 C27 P1 120.6(10)
C78 C77 H77 119.7
C78 C77 C76 120.6(13)
C76 C77 H77 119.7
C77 C78 H78 120.6
C79 C78 C77 118.9(13)
C79 C78 H78 120.6
C39 C44 H44 119.4
C43 C44 H44 119.4
C43 C44 C39 121.2(13)
C34 C33 P1 122.1(10)
C34 C33 C38 120.3(12)
C38 C33 P1 117.6(10)
C68 C67 H67 120.3
C66 C67 C68 119.4(13)
C66 C67 H67 120.3
C108 C107 H107 119.9
C106 C107 C108 120.2(13)
C106 C107 H107 119.9
C137 C138 C139 122.0(12)
C137 C138 H138 119.0
C139 C138 H138 119.0
C36 C37 C38 122.9(13)
C36 C37 H37 118.6
C38 C37 H37 118.6
C54 C53 H53 120.8
C52 C53 C54 118.4(13)
C52 C53 H53 120.8
C82 C83 H83 121.0
C82 C83 C84 118.0(14)
C84 C83 H83 121.0
C131 C132 H132 119.5
C131 C132 C133 121.0(13)
C133 C132 H132 119.5
C80 C75 P3 125.2(10)
C80 C75 C76 120.0(12)
C76 C75 P3 114.7(10)
C113 C114 H114 119.8
C113 C114 C115 120.3(12)
C115 C114 H114 119.8
C87 C88 H88 121.0
C89 C88 C87 118.0(12)
C89 C88 H88 121.0
C141 C146 H146 121.2
C145 C146 H146 121.2
C145 C146 C141 117.7(13)
C112 C113 H113 119.3
C114 C113 C112 121.4(12)
C114 C113 H113 119.3
C147 C148 H148 120.6
C149 C148 C147 118.9(13)
C149 C148 H148 120.6
C59 C60 H60 119.8
C59 C60 C61 120.5(13)
C61 C60 H60 119.8
C142 C141 P7 122.1(10)
C142 C141 C146 121.3(12)
C146 C141 P7 116.6(10)
C154 C153 P8 117.8(10)
C158 C153 P8 123.3(10)
C158 C153 C154 118.6(11)
C124 C123 P6 121.8(9)
C124 C123 C128 119.2(12)
C128 C123 P6 118.9(10)
C68 C63 P3 121.6(9)
C64 C63 P3 118.0(10)
C64 C63 C68 120.3(11)
C54 C55 C56 122.2(12)
C54 C55 H55 118.9
C56 C55 H55 118.9
C64 C65 H65 120.2
C66 C65 C64 119.7(13)
C66 C65 H65 120.2
C53 C52 H52 118.5
C53 C52 C51 123.1(12)
C51 C52 H52 118.5
C15 O11 Zn2 120.5(12)
C166 C167 C168 116.5(12)
C166 C167 H167 121.7
C168 C167 H167 121.7
C85 C84 C83 120.6(13)
C85 C84 H84 119.7
C83 C84 H84 119.7
C98 C97 H97 120.6
C96 C97 C98 118.9(13)
C96 C97 H97 120.6
C94 C95 H95 120.7
C96 C95 H95 120.7
C96 C95 C94 118.6(13)
C56 C51 P2 119.3(10)
C52 C51 P2 122.9(9)
C52 C51 C56 117.7(12)
C27 C28 H28 119.4
C27 C28 C29 121.2(13)
C29 C28 H28 119.4
C67 C66 H66 119.2
C65 C66 C67 121.6(13)
C65 C66 H66 119.2
C27 C32 H32 120.0
C27 C32 C31 120.0(13)
C31 C32 H32 120.0
C118 C119 H119 119.9
C118 C119 C120 120.2(12)
C120 C119 H119 119.9
C77 C76 C75 118.8(13)
C77 C76 H76 120.6
C75 C76 H76 120.6
C149 C150 H150 120.1
C149 C150 C151 119.8(13)
C151 C150 H150 120.1
C159 C164 H164 120.5
C163 C164 C159 118.9(14)
C163 C164 H164 120.5
C148 C149 H149 119.5
C150 C149 C148 121.0(13)
C150 C149 H149 119.5
C44 C39 P1 122.1(10)
C44 C39 C40 119.7(12)
C40 C39 P1 117.4(11)
C144 C145 C146 122.0(13)
C144 C145 H145 119.0
C146 C145 H145 119.0
C126 C127 C128 122.1(12)
C126 C127 H127 118.9
C128 C127 H127 118.9
C69 C70 C71 119.9(12)
C69 C70 H70 120.0
C71 C70 H70 120.0
C92 C91 H91 119.1
C92 C91 C90 121.8(13)
C90 C91 H91 119.1
C28 C29 H29 120.1
C28 C29 C30 119.9(12)
C30 C29 H29 120.1
C58 C59 H59 120.0
C60 C59 C58 119.9(13)
C60 C59 H59 120.0
C93 C94 C95 120.8(13)
C93 C94 H94 119.6
C95 C94 H94 119.6
C101 C102 C103 120.3(12)
C101 C102 H102 119.9
C103 C102 H102 119.9
C164 C163 H163 119.8
C162 C163 C164 120.5(13)
C162 C163 H163 119.8
C32 C31 H31 120.8
C32 C31 C30 118.4(13)
C30 C31 H31 120.8
C152 C151 H151 120.0
C150 C151 C152 120.0(13)
C150 C151 H151 120.0
N1 C11 C10 119.3(14)
N1 C11 C12 120.1(13)
C10 C11 C12 120.6(13)
C29 C30 C31 120.1(13)
C29 C30 H30 119.9
C31 C30 H30 119.9
C41 C40 C39 118.2(14)
C41 C40 H40 120.9
C39 C40 H40 120.9
C14 O10 Zn2 118.7(12)
C80 C79 H79 118.9
C78 C79 C80 122.1(14)
C78 C79 H79 118.9
C97 C96 H96 119.3
C95 C96 C97 121.4(13)
C95 C96 H96 119.3
C49 C48 C47 120.8(13)
C49 C48 H48 119.6
C47 C48 H48 119.6
C121 C120 C119 118.9(13)
C121 C120 H120 120.5
C119 C120 H120 120.5
C134 C133 C132 119.6(14)
C134 C133 H133 120.2
C132 C133 H133 120.2
C41 C42 H42 119.7
C41 C42 C43 120.6(14)
C43 C42 H42 119.7
C116 C115 C114 118.1(13)
C116 C115 H115 121.0
C114 C115 H115 121.0
C87 C92 H92 120.1
C91 C92 C87 119.8(14)
C91 C92 H92 120.1
C62 C61 C60 119.2(15)
C62 C61 H61 120.4
C60 C61 H61 120.4
C89 C90 C91 116.8(13)
C89 C90 H90 121.6
C91 C90 H90 121.6
C17 O13 Zn2 122.6(12)
O3 C3 C12 117.1(13)
O7 C3 O3 123.3(14)
O7 C3 C12 119.6(14)
N1 C7 C6 115.9(12)
N1 C7 C8 120.4(14)
C8 C7 C6 123.2(14)
C161 C162 C163 121.0(14)
C161 C162 H162 119.5
C163 C162 H162 119.5
C44 C43 C42 119.0(15)
C44 C43 H43 120.5
C42 C43 H43 120.5
O1 C1 C6 122.5(14)
O1 C1 O5 122.3(14)
O5 C1 C6 115.2(14)
O2 C2 O6 123.1(13)
O2 C2 C6 116.7(12)
O6 C2 C6 120.1(13)
O4 C4 C12 117.8(13)
O8 C4 O4 125.0(14)
O8 C4 C12 117.2(13)
C11 C10 H10 121.7
C9 C10 C11 116.6(14)
C9 C10 H10 121.7
N2 C20 C21 121.6(15)
N2 C20 C19 116.5(14)
C21 C20 C19 121.8(15)
C7 C8 H8 121.8
C9 C8 C7 116.3(15)
C9 C8 H8 121.8
C10 C9 H9 119.0
C8 C9 C10 122.0(15)
C8 C9 H9 119.0
C11 C12 C3 107.9(12)
C11 C12 C4 108.5(12)
C11 C12 C13 112.8(12)
C3 C12 C4 108.9(12)
C13 C12 C3 109.3(13)
C13 C12 C4 109.3(12)
C6 C5 H5A 109.5
C6 C5 H5B 109.5
C6 C5 H5C 109.5
H5A C5 H5B 109.5
H5A C5 H5C 109.5
H5B C5 H5C 109.5
N2 C24 C25 120.1(14)
N2 C24 C23 121.1(16)
C23 C24 C25 118.8(14)
C12 C13 H13A 109.5
C12 C13 H13B 109.5
C12 C13 H13C 109.5
H13A C13 H13B 109.5
H13A C13 H13C 109.5
H13B C13 H13C 109.5
O15 C15 O11 121.4(18)
O15 C15 C19 120.5(17)
O11 C15 C19 118.0(16)
C16 O12 Zn2 122.0(14)
C24 C25 C16 109.8(14)
C24 C25 C17 106.4(13)
C16 C25 C17 106.6(14)
C26 C25 C24 111.5(14)
C26 C25 C16 111.3(15)
C26 C25 C17 110.9(14)
C20 C21 H21 122.6
C20 C21 C22 114.9(16)
C22 C21 H21 122.6
C21 C22 H22 117.7
C23 C22 C21 124.7(16)
C23 C22 H22 117.7
C24 C23 H23 122.6
C22 C23 C24 114.8(16)
C22 C23 H23 122.6
H18A C18 H18B 109.5
H18A C18 H18C 109.5
H18B C18 H18C 109.5
C19 C18 H18A 109.5
C19 C18 H18B 109.5
C19 C18 H18C 109.5
O12 C16 C25 118.4(18)
O16 C16 O12 123(2)
O16 C16 C25 118.4(19)
C20 C19 C15 106.8(14)
C20 C19 C18 110.6(14)
C20 C19 C14 108.0(14)
C18 C19 C15 108.6(15)
C18 C19 C14 111.0(15)
C14 C19 C15 111.7(14)
O14 C14 O10 122.8(16)
O14 C14 C19 116.9(17)
O10 C14 C19 120.0(18)
O17 C17 O13 128.5(17)
O17 C17 C25 114.9(15)
O13 C17 C25 116.6(16)
C25 C26 H26A 109.5
C25 C26 H26B 109.5
C25 C26 H26C 109.5
H26A C26 H26B 109.5
H26A C26 H26C 109.5
H26B C26 H26C 109.5

loop_
_geom_bond_atom_site_label_1
_geom_bond_atom_site_label_2
_geom_bond_distance
Zn1 O4 2.078(10)
Zn1 O9 2.115(9)
Zn1 O2 2.050(10)
Zn1 O1 2.069(10)
Zn1 O3 2.077(10)
Zn1 N1 2.156(11)
Zn2 N2 2.110(13)
Zn2 O11 2.092(13)
Zn2 O10 2.059(14)
Zn2 O13 2.082(13)
Zn2 O12 2.036(15)
Zn2 O18 2.018(15)
P5 N5 1.578(10)
P5 C99 1.831(12)
P5 C111 1.790(12)
P5 C105 1.789(13)
P6 N5 1.595(10)
P6 C129 1.799(12)
P6 C117 1.801(13)
P6 C123 1.803(13)
P2 N3 1.568(10)
P2 C45 1.824(12)
P2 C57 1.816(12)
P2 C51 1.781(13)
P8 N6 1.607(9)
P8 C165 1.803(12)
P8 C159 1.800(13)
P8 C153 1.777(13)
P3 N4 1.594(10)
P3 C69 1.799(12)
P3 C75 1.809(12)
P3 C63 1.808(12)
P1 N3 1.607(10)
P1 C27 1.809(13)
P1 C33 1.813(13)
P1 C39 1.795(13)
P7 N6 1.608(10)
P7 C135 1.809(12)
P7 C147 1.785(12)
P7 C141 1.822(13)
P4 N4 1.616(10)
P4 C93 1.817(12)
P4 C81 1.761(13)
P4 C87 1.768(13)
O4 C4 1.247(17)
O2 C2 1.238(17)
O6 C2 1.244(17)
O1 C1 1.256(18)
O8 C4 1.215(17)
O3 C3 1.310(18)
C6 C7 1.56(2)
C6 C1 1.40(2)
C6 C2 1.645(19)
C6 C5 1.56(2)
O7 C3 1.219(17)
O5 C1 1.279(18)
C50 H50 0.9500
C50 C45 1.389(18)
C50 C49 1.374(18)
C124 H124 0.9500
C124 C125 1.368(17)
C124 C123 1.352(17)
N1 C11 1.299(18)
N1 C7 1.311(18)
C165 C170 1.372(17)
C165 C166 1.424(17)
C98 H98 0.9500
C98 C93 1.374(18)
C98 C97 1.399(18)
C136 H136 0.9500
C136 C137 1.420(18)
C136 C135 1.374(17)
C86 H86 0.9500
C86 C85 1.383(18)
C86 C81 1.424(18)
C108 H108 0.9500
C108 C109 1.374(18)
C108 C107 1.385(18)
C126 H126 0.9500
C126 C125 1.391(18)
C126 C127 1.344(18)
C152 H152 0.9500
C152 C147 1.370(18)
C152 C151 1.410(18)
N2 C20 1.34(2)
N2 C24 1.314(19)
C100 H100 0.9500
C100 C101 1.384(17)
C100 C99 1.383(18)
C109 H109 0.9500
C109 C110 1.384(18)
C54 H54 0.9500
C54 C53 1.391(18)
C54 C55 1.362(19)
C170 H170 0.9500
C170 C169 1.401(18)
C45 C46 1.383(17)
C72 H72 0.9500
C72 C71 1.387(18)
C72 C73 1.353(19)
C101 H101 0.9500
C101 C102 1.362(17)
C112 H112 0.9500
C112 C111 1.426(17)
C112 C113 1.388(18)
C154 H154 0.9500
C154 C155 1.393(18)
C154 C153 1.444(18)
C49 H49 0.9500
C49 C48 1.360(18)
C69 C74 1.395(17)
C69 C70 1.365(17)
C137 H137 0.9500
C137 C138 1.352(19)
C135 C140 1.394(17)
C106 H106 0.9500
C106 C105 1.348(18)
C106 C107 1.381(18)
C158 H158 0.9500
C158 C157 1.372(18)
C158 C153 1.382(18)
C68 H68 0.9500
C68 C67 1.402(18)
C68 C63 1.380(18)
C147 C148 1.432(17)
C103 H103 0.9500
C103 C104 1.375(17)
C103 C102 1.400(18)
C99 C104 1.392(16)
O15 C15 1.25(2)
C64 H64 0.9500
C64 C63 1.370(17)
C64 C65 1.410(18)
C104 H104 0.9500
C93 C94 1.390(18)
C116 H116 0.9500
C116 C111 1.372(18)
C116 C115 1.384(18)
C36 H36 0.9500
C36 C35 1.423(18)
C36 C37 1.366(19)
C166 H166 0.9500
C166 C167 1.403(18)
C131 H131 0.9500
C131 C130 1.365(17)
C131 C132 1.35(2)
C130 H130 0.9500
C130 C129 1.405(18)
C62 H62 0.9500
C62 C57 1.346(19)
C62 C61 1.374(19)
C129 C134 1.367(19)
C82 H82 0.9500
C82 C81 1.406(18)
C82 C83 1.381(18)
C110 H110 0.9500
C110 C105 1.409(17)
C125 H125 0.9500
C34 H34 0.9500
C34 C35 1.395(18)
C34 C33 1.335(18)
C118 H118 0.9500
C118 C117 1.364(17)
C118 C119 1.380(18)
C85 H85 0.9500
C85 C84 1.337(19)
C134 H134 0.9500
C134 C133 1.362(18)
C140 H140 0.9500
C140 C139 1.385(17)
C80 H80 0.9500
C80 C75 1.360(18)
C80 C79 1.384(18)
C168 H168 0.9500
C168 C169 1.350(18)
C168 C167 1.403(19)
C155 H155 0.9500
C155 C156 1.339(19)
C121 H121 0.9500
C121 C122 1.390(18)
C121 C120 1.379(19)
C160 H160 0.9500
C160 C159 1.363(18)
C160 C161 1.395(18)
C122 H122 0.9500
C122 C117 1.423(18)
C156 H156 0.9500
C156 C157 1.416(19)
C71 H71 0.9500
C71 C70 1.401(18)
C157 H157 0.9500
C74 H74 0.9500
C74 C73 1.412(18)
C56 H56 0.9500
C56 C55 1.378(18)
C56 C51 1.436(17)
C139 H139 0.9500
C139 C138 1.379(18)
C73 H73 0.9500
C159 C164 1.402(17)
C57 C58 1.429(18)
C58 H58 0.9500
C58 C59 1.398(18)
C161 H161 0.9500
C161 C162 1.354(19)
C143 H143 0.9500
C143 C144 1.397(19)
C143 C142 1.411(18)
C128 H128 0.9500
C128 C123 1.388(17)
C128 C127 1.391(18)
C87 C88 1.401(19)
C87 C92 1.408(18)
C144 H144 0.9500
C144 C145 1.355(19)
C142 H142 0.9500
C142 C141 1.335(18)
C169 H169 0.9500
C89 H89 0.9500
C89 C88 1.359(19)
C89 C90 1.351(19)
C47 H47 0.9500
C47 C46 1.372(18)
C47 C48 1.409(18)
C35 H35 0.9500
C38 H38 0.9500
C38 C33 1.401(17)
C38 C37 1.373(18)
C46 H46 0.9500
C41 H41 0.9500
C41 C40 1.365(19)
C41 C42 1.36(2)
C27 C28 1.352(17)
C27 C32 1.398(19)
C77 H77 0.9500
C77 C78 1.38(2)
C77 C76 1.399(18)
C78 H78 0.9500
C78 C79 1.374(19)
C44 H44 0.9500
C44 C39 1.373(19)
C44 C43 1.360(19)
C67 H67 0.9500
C67 C66 1.367(19)
C107 H107 0.9500
C138 H138 0.9500
C37 H37 0.9500
C53 H53 0.9500
C53 C52 1.370(18)
C83 H83 0.9500
C83 C84 1.414(19)
C132 H132 0.9500
C132 C133 1.38(2)
C75 C76 1.419(18)
C114 H114 0.9500
C114 C113 1.363(19)
C114 C115 1.432(18)
C88 H88 0.9500
O14 C14 1.21(2)
C146 H146 0.9500
C146 C141 1.406(17)
C146 C145 1.394(18)
C113 H113 0.9500
C148 H148 0.9500
C148 C149 1.395(18)
C60 H60 0.9500
C60 C59 1.39(2)
C60 C61 1.40(2)
C55 H55 0.9500
C65 H65 0.9500
C65 C66 1.342(19)
C52 H52 0.9500
C52 C51 1.383(18)
O11 C15 1.26(2)
C167 H167 0.9500
C84 H84 0.9500
C97 H97 0.9500
C97 C96 1.387(19)
C95 H95 0.9500
C95 C94 1.395(18)
C95 C96 1.382(19)
C28 H28 0.9500
C28 C29 1.380(18)
C66 H66 0.9500
C32 H32 0.9500
C32 C31 1.405(19)
C119 H119 0.9500
C119 C120 1.40(2)
C76 H76 0.9500
C150 H150 0.9500
C150 C149 1.383(19)
C150 C151 1.390(19)
C164 H164 0.9500
C164 C163 1.378(19)
C149 H149 0.9500
C39 C40 1.414(19)
C145 H145 0.9500
C127 H127 0.9500
C70 H70 0.9500
C91 H91 0.9500
C91 C92 1.353(19)
C91 C90 1.39(2)
C29 H29 0.9500
C29 C30 1.390(19)
C59 H59 0.9500
C94 H94 0.9500
C102 H102 0.9500
C163 H163 0.9500
C163 C162 1.38(2)
C31 H31 0.9500
C31 C30 1.41(2)
O17 C17 1.21(2)
C151 H151 0.9500
C11 C10 1.44(2)
C11 C12 1.53(2)
C30 H30 0.9500
C40 H40 0.9500
O10 C14 1.27(2)
C79 H79 0.9500
C96 H96 0.9500
C48 H48 0.9500
C120 H120 0.9500
C133 H133 0.9500
C42 H42 0.9500
C42 C43 1.39(2)
C115 H115 0.9500
C92 H92 0.9500
C61 H61 0.9500
C90 H90 0.9500
O13 C17 1.25(2)
C3 C12 1.55(2)
C7 C8 1.42(2)
C162 H162 0.9500
C43 H43 0.9500
C4 C12 1.61(2)
C10 H10 0.9500
C10 C9 1.41(2)
C20 C21 1.40(2)
C20 C19 1.54(2)
C8 H8 0.9500
C8 C9 1.39(2)
C9 H9 0.9500
C12 C13 1.54(2)
C5 H5A 0.9800
C5 H5B 0.9800
C5 H5C 0.9800
C24 C25 1.52(2)
C24 C23 1.44(2)
C13 H13A 0.9800
C13 H13B 0.9800
C13 H13C 0.9800
C15 C19 1.56(3)
O12 C16 1.25(2)
C25 C16 1.57(3)
C25 C17 1.62(2)
C25 C26 1.50(2)
C21 H21 0.9500
C21 C22 1.41(2)
C22 H22 0.9500
C22 C23 1.38(2)
C23 H23 0.9500
C18 H18A 0.9800
C18 H18B 0.9800
C18 H18C 0.9800
C18 C19 1.54(2)
C16 O16 1.17(2)
C19 C14 1.56(2)
C26 H26A 0.9800
C26 H26B 0.9800
C26 H26C 0.9800

loop_
_geom_torsion_atom_site_label_1
_geom_torsion_atom_site_label_2
_geom_torsion_atom_site_label_3
_geom_torsion_atom_site_label_4
_geom_torsion
Zn1 O4 C4 O8 171.8(11)
Zn1 O4 C4 C12 -8.3(18)
Zn1 O2 C2 O6 -177.2(11)
Zn1 O2 C2 C6 5.6(16)
Zn1 O1 C1 C6 -24.5(17)
Zn1 O1 C1 O5 154.2(11)
Zn1 O3 C3 O7 171.5(11)
Zn1 O3 C3 C12 -9.9(17)
Zn1 N1 C11 C10 -178.8(9)
Zn1 N1 C11 C12 -0.5(16)
Zn1 N1 C7 C6 -8.8(15)
Zn1 N1 C7 C8 178.2(10)
Zn2 N2 C20 C21 -171.2(11)
Zn2 N2 C20 C19 8.4(18)
Zn2 N2 C24 C25 -10.1(18)
Zn2 N2 C24 C23 171.6(11)
Zn2 O11 C15 O15 178.6(12)
Zn2 O11 C15 C19 -4(2)
Zn2 O10 C14 O14 -175.0(15)
Zn2 O10 C14 C19 11(2)
Zn2 O13 C17 O17 177.3(15)
Zn2 O13 C17 C25 -6(2)
Zn2 O12 C16 C25 -11(3)
Zn2 O12 C16 O16 167(2)
P5 C99 C104 C103 -179.1(9)
P6 C129 C134 C133 170.8(10)
P2 C45 C46 C47 177.5(10)
P2 C57 C58 C59 169.9(9)
P8 C165 C170 C169 -179.4(9)
P8 C165 C166 C167 179.6(9)
P8 C159 C164 C163 179.1(9)
P3 C69 C74 C73 178.0(8)
P3 C69 C70 C71 -178.5(9)
P3 C75 C76 C77 179.5(9)
P1 C27 C28 C29 178.4(10)
P1 C27 C32 C31 -179.8(11)
P1 C39 C40 C41 170.4(10)
P7 C135 C140 C139 172.4(9)
P7 C147 C148 C149 -178.8(9)
P4 C93 C94 C95 -178.5(10)
P4 C87 C88 C89 178.8(9)
P4 C87 C92 C91 -177.5(9)
N6 P8 C165 C170 142.8(10)
N6 P8 C165 C166 -38.7(11)
N6 P8 C159 C160 -2.7(11)
N6 P8 C159 C164 177.5(9)
N6 P8 C153 C154 89.9(10)
N6 P8 C153 C158 -83.4(12)
N6 P7 C135 C136 91.1(10)
N6 P7 C135 C140 -85.6(10)
N6 P7 C147 C152 144.7(10)
N6 P7 C147 C148 -38.9(11)
N6 P7 C141 C142 -1.9(11)
N6 P7 C141 C146 177.2(9)
N3 P2 C45 C50 -163.3(10)
N3 P2 C45 C46 22.7(12)
N3 P2 C57 C62 82.8(11)
N3 P2 C57 C58 -88.1(10)
N3 P2 C51 C56 178.5(9)
N3 P2 C51 C52 -5.7(12)
N3 P1 C27 C28 22.4(13)
N3 P1 C27 C32 -158.6(10)
N3 P1 C33 C34 -5.1(11)
N3 P1 C33 C38 176.7(9)
N3 P1 C39 C44 88.2(12)
N3 P1 C39 C40 -82.2(11)
N4 P3 C69 C74 -178.5(8)
N4 P3 C69 C70 0.9(11)
N4 P3 C75 C80 -140.8(10)
N4 P3 C75 C76 42.3(10)
N4 P3 C63 C68 84.1(11)
N4 P3 C63 C64 -90.8(10)
N4 P4 C93 C98 -139.2(11)
N4 P4 C93 C94 40.7(11)
N4 P4 C81 C86 -90.0(11)
N4 P4 C81 C82 83.3(12)
N4 P4 C87 C88 4.2(11)
N4 P4 C87 C92 -176.3(9)
N5 P5 C99 C100 160.0(10)
N5 P5 C99 C104 -23.6(12)
N5 P5 C111 C112 85.3(10)
N5 P5 C111 C116 -86.0(11)
N5 P5 C105 C106 4.4(11)
N5 P5 C105 C110 -178.7(9)
N5 P6 C129 C130 82.3(10)
N5 P6 C129 C134 -88.9(12)
N5 P6 C117 C118 -22.4(12)
N5 P6 C117 C122 160.4(10)
N5 P6 C123 C124 2.2(11)
N5 P6 C123 C128 -176.5(9)
O4 C4 C12 C11 -54.3(17)
O4 C4 C12 C3 62.9(18)
O4 C4 C12 C13 -177.6(13)
O8 C4 C12 C11 125.6(14)
O8 C4 C12 C3 -117.2(15)
O8 C4 C12 C13 2.2(19)
O3 C3 C12 C11 66.6(16)
O3 C3 C12 C4 -51.0(18)
O3 C3 C12 C13 -170.4(13)
C6 C7 C8 C9 -171.7(13)
O7 C3 C12 C11 -114.8(16)
O7 C3 C12 C4 127.6(15)
O7 C3 C12 C13 8(2)
C50 C45 C46 C47 3.5(19)
C50 C49 C48 C47 0(2)
N1 C11 C10 C9 0.3(19)
N1 C11 C12 C3 -59.8(16)
N1 C11 C12 C4 58.1(16)
N1 C11 C12 C13 179.3(12)
N1 C7 C8 C9 1(2)
C165 P8 N6 P7 -63.3(9)
C165 P8 C159 C160 -124.2(10)
C165 P8 C159 C164 56.0(10)
C165 P8 C153 C154 -143.1(9)
C165 P8 C153 C158 43.5(12)
C165 C170 C169 C168 -0.3(18)
C165 C166 C167 C168 -0.3(18)
C98 C93 C94 C95 1.4(19)
C98 C97 C96 C95 1.3(19)
C136 C137 C138 C139 0(2)
C136 C135 C140 C139 -4.3(17)
C86 C85 C84 C83 0(2)
C108 C109 C110 C105 -1.2(17)
C152 C147 C148 C149 -2.3(17)
N2 C20 C21 C22 2(2)
N2 C20 C19 C15 -66.8(17)
N2 C20 C19 C18 175.3(14)
N2 C20 C19 C14 54(2)
N2 C24 C25 C16 62.0(19)
N2 C24 C25 C17 -53.0(19)
N2 C24 C25 C26 -174.1(15)
N2 C24 C23 C22 -2(2)
C100 C101 C102 C103 0.1(19)
C100 C99 C104 C103 -2.6(18)
C109 C108 C107 C106 1.9(17)
C109 C110 C105 P5 -175.1(9)
C109 C110 C105 C106 1.8(17)
C54 C53 C52 C51 -0.5(18)
C170 C165 C166 C167 -1.9(18)
C45 P2 N3 P1 59.1(11)
C45 P2 C57 C62 -43.9(11)
C45 P2 C57 C58 145.2(9)
C45 P2 C51 C56 -57.1(11)
C45 P2 C51 C52 118.7(10)
C45 C50 C49 C48 1.5(19)
C72 C71 C70 C69 -0.5(17)
C101 C100 C99 P5 177.9(9)
C101 C100 C99 C104 1.5(18)
C154 C155 C156 C157 0.7(19)
C49 C50 C45 P2 -177.3(9)
C49 C50 C45 C46 -3.4(19)
C69 P3 N4 P4 -179.1(7)
C69 P3 C75 C80 101.6(11)
C69 P3 C75 C76 -75.3(10)
C69 P3 C63 C68 -159.1(10)
C69 P3 C63 C64 26.1(11)
C69 C74 C73 C72 1.6(17)
C137 C136 C135 P7 -172.7(9)
C137 C136 C135 C140 4.1(17)
C135 P7 N6 P8 61.7(9)
C135 P7 C147 C152 18.2(12)
C135 P7 C147 C148 -165.4(9)
C135 P7 C141 C142 118.0(10)
C135 P7 C141 C146 -62.9(10)
C135 C136 C137 C138 -1.9(18)
C135 C140 C139 C138 2.3(18)
C68 C67 C66 C65 2(2)
C147 P7 N6 P8 -63.8(9)
C147 P7 C135 C136 -141.7(9)
C147 P7 C135 C140 41.5(11)
C147 P7 C141 C142 -123.6(10)
C147 P7 C141 C146 55.5(10)
C147 C152 C151 C150 -0.7(18)
C147 C148 C149 C150 -1.5(18)
C99 P5 N5 P6 -59.1(12)
C99 P5 C111 C112 -147.3(9)
C99 P5 C111 C116 41.3(11)
C99 P5 C105 C106 -119.4(10)
C99 P5 C105 C110 57.5(11)
C99 C100 C101 C102 -0.3(19)
O15 C15 C19 C20 -117.2(16)
O15 C15 C19 C18 2(2)
O15 C15 C19 C14 124.9(17)
C64 C65 C66 C67 -3(2)
C104 C103 C102 C101 -1.2(19)
C93 P4 N4 P3 63.6(9)
C93 P4 C81 C86 143.5(10)
C93 P4 C81 C82 -43.2(12)
C93 P4 C87 C88 124.6(10)
C93 P4 C87 C92 -55.9(10)
C93 C98 C97 C96 0.1(19)
C166 C165 C170 C169 2.2(18)
C131 C130 C129 P6 -171.4(9)
C131 C130 C129 C134 0.1(17)
C131 C132 C133 C134 -1(2)
C130 C131 C132 C133 1(2)
C130 C129 C134 C133 -0.3(19)
C62 C57 C58 C59 -1.1(18)
C129 P6 N5 P5 63.3(12)
C129 P6 C117 C118 -148.3(10)
C129 P6 C117 C122 34.5(12)
C129 P6 C123 C124 124.3(10)
C129 P6 C123 C128 -54.4(10)
C129 C134 C133 C132 1(2)
C82 C83 C84 C85 -1.8(19)
C125 C124 C123 P6 177.0(9)
C125 C124 C123 C128 -4.4(17)
C125 C126 C127 C128 -0.4(18)
C118 C119 C120 C121 2(2)
C85 C86 C81 P4 170.9(9)
C85 C86 C81 C82 -2.9(17)
C140 C139 C138 C137 0(2)
C81 P4 N4 P3 -62.0(9)
C81 P4 C93 C98 -12.8(13)
C81 P4 C93 C94 167.1(9)
C81 P4 C87 C88 -116.8(10)
C81 P4 C87 C92 62.7(11)
C81 C86 C85 C84 2.2(19)
C81 C82 C83 C84 1.0(18)
C80 C75 C76 C77 2.5(17)
C155 C154 C153 P8 -171.2(9)
C155 C154 C153 C158 2.5(17)
C155 C156 C157 C158 2.2(18)
C121 C122 C117 P6 178.0(10)
C121 C122 C117 C118 0.8(19)
C160 C159 C164 C163 -0.7(17)
C160 C161 C162 C163 -1.8(18)
C122 C121 C120 C119 -3(2)
C117 P6 N5 P5 -59.7(12)
C117 P6 C129 C130 -150.7(9)
C117 P6 C129 C134 38.1(12)
C117 P6 C123 C124 -120.8(10)
C117 P6 C123 C128 60.5(10)
C117 C118 C119 C120 1(2)
C71 C72 C73 C74 -1.2(18)
C157 C158 C153 P8 173.7(10)
C157 C158 C153 C154 0.4(18)
C74 C69 C70 C71 0.9(17)
C111 P5 N5 P6 63.8(12)
C111 P5 C99 C100 33.9(12)
C111 P5 C99 C104 -149.6(9)
C111 P5 C105 C106 126.5(10)
C111 P5 C105 C110 -56.7(11)
C111 C112 C113 C114 -2.4(18)
C111 C116 C115 C114 -2.8(18)
C73 C72 C71 C70 0.7(18)
C159 P8 N6 P7 179.4(7)
C159 P8 C165 C170 -99.9(11)
C159 P8 C165 C166 78.5(10)
C159 P8 C153 C154 -27.5(11)
C159 P8 C153 C158 159.2(10)
C159 C160 C161 C162 2.2(18)
C159 C164 C163 C162 1.1(18)
C57 P2 N3 P1 -62.0(11)
C57 P2 C45 C50 -38.6(11)
C57 P2 C45 C46 147.5(10)
C57 P2 C51 C56 56.8(11)
C57 P2 C51 C52 -127.3(10)
C57 C62 C61 C60 1(2)
C57 C58 C59 C60 2.1(18)
C161 C160 C159 P8 179.3(9)
C161 C160 C159 C164 -1.0(18)
C143 C144 C145 C146 0.1(18)
C143 C142 C141 P7 178.7(9)
C143 C142 C141 C146 -0.3(18)
C87 P4 N4 P3 -179.9(7)
C87 P4 C93 C98 103.5(12)
C87 P4 C93 C94 -76.6(11)
C87 P4 C81 C86 28.0(11)
C87 P4 C81 C82 -158.7(10)
C144 C143 C142 C141 -0.7(18)
C142 C143 C144 C145 0.8(18)
C169 C168 C167 C166 2.3(19)
C35 C36 C37 C38 -0.1(18)
C35 C34 C33 P1 -175.1(9)
C35 C34 C33 C38 3.1(18)
C105 P5 N5 P6 -177.3(10)
C105 P5 C99 C100 -81.0(11)
C105 P5 C99 C104 95.4(10)
C105 P5 C111 C112 -33.4(11)
C105 P5 C111 C116 155.2(10)
C105 C106 C107 C108 -1.3(18)
C46 C47 C48 C49 0(2)
C41 C42 C43 C44 0(2)
C27 P1 N3 P2 62.2(11)
C27 P1 C33 C34 116.4(11)
C27 P1 C33 C38 -61.8(10)
C27 P1 C39 C44 -39.0(12)
C27 P1 C39 C40 150.5(10)
C27 C28 C29 C30 2(2)
C27 C32 C31 C30 1(2)
C77 C78 C79 C80 0.9(19)
C78 C77 C76 C75 -0.1(18)
C44 C39 C40 C41 -0.3(18)
C33 P1 N3 P2 178.3(9)
C33 P1 C27 C28 -94.3(11)
C33 P1 C27 C32 84.7(12)
C33 P1 C39 C44 -153.2(10)
C33 P1 C39 C40 36.3(11)
C33 C34 C35 C36 -0.8(18)
C33 C38 C37 C36 2.3(18)
C67 C68 C63 P3 -172.3(9)
C67 C68 C63 C64 2.4(18)
C107 C108 C109 C110 -0.6(17)
C107 C106 C105 P5 176.3(9)
C107 C106 C105 C110 -0.6(17)
C37 C36 C35 C34 -0.7(18)
C37 C38 C33 P1 174.5(9)
C37 C38 C33 C34 -3.8(18)
C53 C54 C55 C56 1.7(18)
C53 C52 C51 P2 -174.5(9)
C53 C52 C51 C56 1.4(17)
C83 C82 C81 P4 -172.2(10)
C83 C82 C81 C86 1.3(18)
C132 C131 C130 C129 -0.4(18)
C75 P3 N4 P4 62.1(9)
C75 P3 C69 C74 -57.6(10)
C75 P3 C69 C70 121.7(10)
C75 P3 C63 C68 -41.3(11)
C75 P3 C63 C64 143.9(9)
C75 C80 C79 C78 1.4(19)
C88 C87 C92 C91 2.0(17)
C88 C89 C90 C91 -0.9(19)
C113 C112 C111 P5 -169.9(9)
C113 C112 C111 C116 1.6(17)
C113 C114 C115 C116 1.9(19)
C141 P7 N6 P8 178.1(7)
C141 P7 C135 C136 -25.0(10)
C141 P7 C135 C140 158.3(9)
C141 P7 C147 C152 -97.9(11)
C141 P7 C147 C148 78.4(10)
C141 C146 C145 C144 -1.1(18)
C153 P8 N6 P7 61.5(9)
C153 P8 C165 C170 16.2(12)
C153 P8 C165 C166 -165.3(9)
C153 P8 C159 C160 118.5(10)
C153 P8 C159 C164 -61.3(10)
C153 C154 C155 C156 -3.0(18)
C153 C158 C157 C156 -2.7(18)
C123 P6 N5 P5 -177.3(10)
C123 P6 C129 C130 -36.5(10)
C123 P6 C129 C134 152.3(11)
C123 P6 C117 C118 95.9(11)
C123 P6 C117 C122 -81.2(11)
C123 C124 C125 C126 1.5(17)
C123 C128 C127 C126 -2.5(18)
C63 P3 N4 P4 -62.0(9)
C63 P3 C69 C74 60.9(10)
C63 P3 C69 C70 -119.8(10)
C63 P3 C75 C80 -15.2(12)
C63 P3 C75 C76 167.9(8)
C63 C68 C67 C66 -1.9(19)
C63 C64 C65 C66 3.8(19)
C55 C54 C53 C52 -1.0(17)
C55 C56 C51 P2 175.3(9)
C55 C56 C51 C52 -0.7(17)
C65 C64 C63 P3 171.5(9)
C65 C64 C63 C68 -3.3(18)
O11 C15 C19 C20 65.6(19)
O11 C15 C19 C18 -175.0(15)
O11 C15 C19 C14 -52(2)
C167 C168 C169 C170 -2(2)
C97 C98 C93 P4 178.5(10)
C97 C98 C93 C94 -1.4(19)
C51 P2 N3 P1 178.4(9)
C51 P2 C45 C50 77.8(11)
C51 P2 C45 C46 -96.2(11)
C51 P2 C57 C62 -159.1(10)
C51 P2 C57 C58 30.0(11)
C51 C56 C55 C54 -0.7(18)
C28 C27 C32 C31 -1(2)
C28 C29 C30 C31 -2(2)
C32 C27 C28 C29 -1(2)
C32 C31 C30 C29 1(2)
C119 C118 C117 P6 -179.1(10)
C119 C118 C117 C122 -1.9(19)
C76 C77 C78 C79 -1.5(19)
C164 C163 C162 C161 0.1(19)
C149 C150 C151 C152 -3.0(19)
C39 P1 N3 P2 -61.9(11)
C39 P1 C27 C28 149.4(11)
C39 P1 C27 C32 -31.6(13)
C39 P1 C33 C34 -127.8(10)
C39 P1 C33 C38 54.0(11)
C39 C44 C43 C42 0(2)
C145 C146 C141 P7 -177.9(9)
C145 C146 C141 C142 1.2(17)
C127 C126 C125 C124 0.9(17)
C127 C128 C123 P6 -176.4(9)
C127 C128 C123 C124 4.9(17)
C70 C69 C74 C73 -1.4(17)
C59 C60 C61 C62 0(2)
C94 C95 C96 C97 -1.3(19)
C102 C103 C104 C99 2.4(18)
C151 C152 C147 P7 179.6(9)
C151 C152 C147 C148 3.3(18)
C151 C150 C149 C148 4.1(19)
C11 N1 C7 C6 173.3(12)
C11 N1 C7 C8 0(2)
C11 C10 C9 C8 1(2)
C40 C41 C42 C43 -1(2)
C79 C80 C75 P3 -179.8(9)
C79 C80 C75 C76 -3.1(17)
C96 C95 C94 C93 -0.1(19)
C48 C47 C46 C45 -1.7(19)
C120 C121 C122 C117 2(2)
C42 C41 C40 C39 0.7(19)
C115 C116 C111 P5 172.2(10)
C115 C116 C111 C112 1.0(18)
C115 C114 C113 C112 0.6(19)
C92 C87 C88 C89 -0.7(17)
C92 C91 C90 C89 2.2(18)
C61 C62 C57 P2 -170.9(10)
C61 C62 C57 C58 -0.4(19)
C61 C60 C59 C58 -1.6(19)
C90 C89 C88 C87 0.2(19)
C90 C91 C92 C87 -2.8(19)
C7 C6 C1 O1 78.5(17)
C7 C6 C1 O5 -100.2(15)
C7 C6 C2 O2 -71.4(15)
C7 C6 C2 O6 111.2(14)
C7 N1 C11 C10 -1(2)
C7 N1 C11 C12 177.4(13)
C7 C8 C9 C10 -1(2)
C43 C44 C39 P1 -170.2(11)
C43 C44 C39 C40 0.0(19)
C1 C6 C7 N1 -53.6(16)
C1 C6 C7 C8 119.2(15)
C1 C6 C2 O2 48.1(18)
C1 C6 C2 O6 -129.2(15)
C2 C6 C7 N1 70.1(14)
C2 C6 C7 C8 -117.1(14)
C2 C6 C1 O1 -36(2)
C2 C6 C1 O5 145.6(13)
C10 C11 C12 C3 118.4(14)
C10 C11 C12 C4 -123.7(13)
C10 C11 C12 C13 -2.4(18)
C20 N2 C24 C25 -179.5(14)
C20 N2 C24 C23 2(2)
C20 C21 C22 C23 -2(2)
C20 C19 C14 O14 117.4(18)
C20 C19 C14 O10 -68(2)
C12 C11 C10 C9 -178.0(12)
C5 C6 C7 N1 178.6(12)
C5 C6 C7 C8 -8.6(18)
C5 C6 C1 O1 -157.6(13)
C5 C6 C1 O5 23.6(18)
C5 C6 C2 O2 176.3(13)
C5 C6 C2 O6 -1.0(17)
C24 N2 C20 C21 -2(2)
C24 N2 C20 C19 177.7(14)
C24 C25 C16 O12 -50(2)
C24 C25 C16 O16 132(2)
C24 C25 C17 O17 -119.0(17)
C24 C25 C17 O13 63(2)
C15 C19 C14 O14 -125.4(18)
C15 C19 C14 O10 49(2)
C25 C24 C23 C22 179.5(14)
C21 C20 C19 C15 112.8(17)
C21 C20 C19 C18 -5(2)
C21 C20 C19 C14 -126.8(16)
C21 C22 C23 C24 2(2)
C23 C24 C25 C16 -119.7(16)
C23 C24 C25 C17 125.3(15)
C23 C24 C25 C26 4(2)
C18 C19 C14 O14 -4(2)
C18 C19 C14 O10 170.4(16)
C16 C25 C17 O17 123.8(17)
C16 C25 C17 O13 -54(2)
C19 C20 C21 C22 -177.9(14)
C17 C25 C16 O12 65(2)
C17 C25 C16 O16 -113(2)
C26 C25 C16 O12 -174.2(18)
C26 C25 C16 O16 8(3)
C26 C25 C17 O17 2(2)
C26 C25 C17 O13 -175.1(17)
